data_4021666
loop_
_publ_author_name
'Oana G. Schramm'
'N\'ee Dediu'
'Thomas Oeser'
'Thomas J. J. M\"uller'

_publ_contact_author_address
;
Organisch-Chemisches Institut
Universit\"at Heidelberg
Im Neuenheimer Feld 270
D-69120 Heidelberg
;
_publ_contact_author_email thomas.oeser@oci.uni-heidelberg.de
_publ_contact_author_fax '+49 6221 544205'
_publ_contact_author_name 'Dr. Thomas Oeser'
_publ_contact_author_phone '+49 6221 548482'
_publ_section_title
;
 Coupling-Isomerization-N,S-Ketene Acetal-Addition Sequences-
 A Three-Component Approach to Highly Fluorescent
 Pyrrolo[2,3-b]pyridines, [1,8]Naphthyridines, and
 Pyrido[2,3-b]azepines
;
_journal_name_full 'Journal of Organic Chemistry'
_journal_page_first 3494
_journal_page_last 3500
_journal_paper_doi 10.1021/jo0602726
_journal_volume 71
_journal_year 2006
_chemical_formula_sum 'C29 H25 N3 O'
_chemical_formula_weight 431.52
_chemical_name_systematic
; 
4-[9-Methyl-2-(4-phenoxy-phenyl)-6,7,8,9-tetrahydro-
5H-pyrido[2,3-b]azepin-4-yl]-benzonitrile 
;
_space_group_IT_number 7
_symmetry_cell_setting monoclinic
_symmetry_space_group_name_Hall 'P -2yc'
_symmetry_space_group_name_H-M 'P 1 c 1'
_atom_sites_solution_hydrogens geom
_atom_sites_solution_primary direct
_atom_sites_solution_secondary difmap
_audit_creation_method SHELXL-97
_cell_angle_alpha 90.0
_cell_angle_beta 94.469(3)
_cell_angle_gamma 90.0
_cell_formula_units_Z 16
_cell_length_a 11.253(1)
_cell_length_b 39.851(6)
_cell_length_c 20.366(3)
_cell_measurement_reflns_used 5440
_cell_measurement_temperature 100(2)
_cell_measurement_theta_max 22.74
_cell_measurement_theta_min 2.20
_cell_volume 9105(2)
_computing_cell_refinement 'Bruker SMART'
_computing_data_collection 'Bruker SMART'
_computing_data_reduction 'Bruker SAINT'
_computing_molecular_graphics 'Bruker SHELXTL'
_computing_publication_material 'Bruker SHELXTL'
_computing_structure_refinement 'SHELXL-97 (Sheldrick, 1997)'
_computing_structure_solution 'SHELXS-97 (Sheldrick, 1990)'
_diffrn_ambient_temperature 100(2)
_diffrn_measured_fraction_theta_full 0.994
_diffrn_measured_fraction_theta_max 0.994
_diffrn_measurement_device_type 'CCD area detector'
_diffrn_measurement_method 'phi and omega scans'
_diffrn_radiation_monochromator graphite
_diffrn_radiation_source 'fine-focus sealed tube'
_diffrn_radiation_type MoK\a
_diffrn_radiation_wavelength 0.71073
_diffrn_reflns_av_R_equivalents 0.0927
_diffrn_reflns_av_sigmaI/netI 0.1741
_diffrn_reflns_limit_h_max 15
_diffrn_reflns_limit_h_min -15
_diffrn_reflns_limit_k_max 53
_diffrn_reflns_limit_k_min -52
_diffrn_reflns_limit_l_max 27
_diffrn_reflns_limit_l_min -27
_diffrn_reflns_number 95629
_diffrn_reflns_theta_full 28.39
_diffrn_reflns_theta_max 28.39
_diffrn_reflns_theta_min 1.43
_exptl_absorpt_coefficient_mu 0.077
_exptl_absorpt_correction_T_max 0.9892
_exptl_absorpt_correction_T_min 0.9809
_exptl_absorpt_correction_type multi-scan
_exptl_crystal_colour colourless
_exptl_crystal_density_diffrn 1.259
_exptl_crystal_density_meas 0
_exptl_crystal_density_method 'not measured'
_exptl_crystal_description irregular
_exptl_crystal_F_000 3648
_exptl_crystal_size_max 0.25
_exptl_crystal_size_mid 0.15
_exptl_crystal_size_min 0.14
_refine_diff_density_max 0.596
_refine_diff_density_min -0.437
_refine_diff_density_rms 0.057
_refine_ls_abs_structure_details 'Flack H D (1983), Acta Cryst. A39, 876-881'
_refine_ls_abs_structure_Flack 0.2(18)
_refine_ls_extinction_method none
_refine_ls_goodness_of_fit_ref 0.979
_refine_ls_hydrogen_treatment constr
_refine_ls_matrix_type full
_refine_ls_number_parameters 2385
_refine_ls_number_reflns 44574
_refine_ls_number_restraints 2
_refine_ls_restrained_S_all 0.979
_refine_ls_R_factor_all 0.1726
_refine_ls_R_factor_gt 0.0735
_refine_ls_shift/su_max 0.613
_refine_ls_shift/su_mean 0.021
_refine_ls_structure_factor_coef Fsqd
_refine_ls_weighting_details 'calc w=1/[\s^2^(Fo^2^)+(0.0331P)^2^+0.0000P] where P=(Fo^2^+2Fc^2^)/3'
_refine_ls_weighting_scheme calc
_refine_ls_wR_factor_gt 0.1356
_refine_ls_wR_factor_ref 0.1718
_reflns_number_gt 21494
_reflns_number_total 44574
_reflns_threshold_expression >2sigma(I)
_cod_data_source_file jo0602726si20060215_034005_1.cif
_cod_original_sg_symbol_H-M 'P c'
_cod_database_code 4021666

loop_
_symmetry_equiv_pos_as_xyz
'x, y, z'
'x, -y, z+1/2'

loop_
_atom_site_label
_atom_site_type_symbol
_atom_site_fract_x
_atom_site_fract_y
_atom_site_fract_z
_atom_site_U_iso_or_equiv
_atom_site_adp_type
_atom_site_occupancy
_atom_site_symmetry_multiplicity
_atom_site_calc_flag
_atom_site_refinement_flags
O1 O 0.1398(4) 1.08787(10) 0.31816(19) 0.0231(9) Uani 1 1 d .
N1 N 0.1142(4) 0.94533(11) 0.45603(19) 0.0153(10) Uani 1 1 d .
N2 N 0.0331(4) 0.90639(12) 0.5225(2) 0.0179(9) Uani 1 1 d .
N3 N 0.8411(5) 0.82051(14) 0.4303(2) 0.0289(12) Uani 1 1 d .
C1 C 0.3201(5) 0.90730(14) 0.4489(2) 0.0170(12) Uani 1 1 d .
C2 C 0.3060(5) 0.93839(14) 0.4170(2) 0.0141(11) Uani 1 1 d .
H2 H 0.3677 0.9470 0.3925 0.017 Uiso 1 1 calc R
C3 C 0.2029(5) 0.95644(14) 0.4213(2) 0.0161(12) Uani 1 1 d .
C4 C 0.1262(5) 0.91534(14) 0.4878(2) 0.0176(12) Uani 1 1 d .
C5 C 0.0526(5) 0.88501(14) 0.5800(2) 0.0228(12) Uani 1 1 d .
H5A H -0.0073 0.8905 0.6115 0.027 Uiso 1 1 calc R
H5B H 0.1324 0.8898 0.6019 0.027 Uiso 1 1 calc R
C6 C 0.0445(6) 0.84811(13) 0.5638(3) 0.0210(12) Uani 1 1 d .
H6A H -0.0401 0.8418 0.5542 0.025 Uiso 1 1 calc R
H6B H 0.0769 0.8349 0.6023 0.025 Uiso 1 1 calc R
C7 C 0.1143(4) 0.83988(12) 0.5042(2) 0.0135(10) Uani 1 1 d .
H7A H 0.0670 0.8467 0.4633 0.016 Uiso 1 1 calc R
H7B H 0.1277 0.8154 0.5022 0.016 Uiso 1 1 calc R
C8 C 0.2378(5) 0.85852(13) 0.5083(2) 0.0164(11) Uani 1 1 d .
H8A H 0.2718 0.8585 0.5546 0.020 Uiso 1 1 calc R
H8B H 0.2932 0.8460 0.4818 0.020 Uiso 1 1 calc R
C9 C 0.2287(5) 0.89489(13) 0.4835(2) 0.0164(11) Uani 1 1 d .
C10 C 0.4336(5) 0.88921(14) 0.4433(3) 0.0182(12) Uani 1 1 d .
C11 C 0.5099(5) 0.88391(15) 0.4998(3) 0.0212(12) Uani 1 1 d .
H11 H 0.4890 0.8921 0.5411 0.025 Uiso 1 1 calc R
C12 C 0.6155(5) 0.86678(14) 0.4956(3) 0.0209(12) Uani 1 1 d .
H12 H 0.6663 0.8628 0.5344 0.025 Uiso 1 1 calc R
C13 C 0.6479(5) 0.85536(15) 0.4357(3) 0.0204(13) Uani 1 1 d .
C14 C 0.5734(6) 0.86034(15) 0.3791(3) 0.0213(13) Uani 1 1 d .
H14 H 0.5952 0.8523 0.3378 0.026 Uiso 1 1 calc R
C15 C 0.4661(5) 0.87730(16) 0.3837(3) 0.0227(13) Uani 1 1 d .
H15 H 0.4144 0.8807 0.3452 0.027 Uiso 1 1 calc R
C16 C 0.1838(5) 0.99043(14) 0.3912(2) 0.0160(12) Uani 1 1 d .
C17 C 0.2727(6) 1.00766(15) 0.3643(2) 0.0225(14) Uani 1 1 d .
H17 H 0.3484 0.9972 0.3632 0.027 Uiso 1 1 calc R
C18 C 0.2575(5) 1.03989(16) 0.3383(2) 0.0194(13) Uani 1 1 d .
H18 H 0.3210 1.0513 0.3197 0.023 Uiso 1 1 calc R
C19 C 0.1452(5) 1.05491(15) 0.3407(3) 0.0191(13) Uani 1 1 d .
C20 C 0.0552(6) 1.03901(15) 0.3689(2) 0.0210(13) Uani 1 1 d .
H20 H -0.0195 1.0499 0.3717 0.025 Uiso 1 1 calc R
C21 C 0.0733(5) 1.00665(15) 0.3936(3) 0.0188(12) Uani 1 1 d .
H21 H 0.0098 0.9954 0.4125 0.023 Uiso 1 1 calc R
C22 C -0.0766(5) 0.92605(15) 0.5179(3) 0.0270(12) Uani 1 1 d .
H22A H -0.0620 0.9477 0.5399 0.040 Uiso 1 1 calc R
H22B H -0.1386 0.9139 0.5394 0.040 Uiso 1 1 calc R
H22C H -0.1028 0.9298 0.4715 0.040 Uiso 1 1 calc R
C23 C 0.7561(5) 0.83640(15) 0.4314(2) 0.0202(12) Uani 1 1 d .
C24 C 0.0301(5) 1.10074(14) 0.2914(2) 0.0186(12) Uani 1 1 d .
C25 C 0.0153(6) 1.13464(14) 0.3043(3) 0.0302(14) Uani 1 1 d .
H25 H 0.0745 1.1467 0.3305 0.036 Uiso 1 1 calc R
C26 C -0.0888(6) 1.15074(17) 0.2779(4) 0.056(2) Uani 1 1 d .
H26 H -0.0999 1.1740 0.2853 0.068 Uiso 1 1 calc R
C27 C -0.1734(6) 1.13300(19) 0.2420(4) 0.070(3) Uani 1 1 d .
H27 H -0.2447 1.1438 0.2255 0.083 Uiso 1 1 calc R
C28 C -0.1570(6) 1.09828(19) 0.2285(3) 0.055(2) Uani 1 1 d .
H28 H -0.2155 1.0859 0.2025 0.067 Uiso 1 1 calc R
C29 C -0.0535(6) 1.08315(16) 0.2544(3) 0.0338(15) Uani 1 1 d .
H29 H -0.0407 1.0600 0.2461 0.041 Uiso 1 1 calc R
O1A O 0.1761(4) 0.41347(11) 0.7929(2) 0.0266(10) Uani 1 1 d .
N1A N 0.1013(4) 0.56029(12) 0.9054(2) 0.0201(11) Uani 1 1 d .
N2A N -0.0034(5) 0.60109(13) 0.9565(2) 0.0310(12) Uani 1 1 d .
N3A N 0.8219(5) 0.69225(15) 0.9305(2) 0.0393(14) Uani 1 1 d .
C1A C 0.3068(5) 0.59949(15) 0.9112(2) 0.0220(13) Uani 1 1 d .
C2A C 0.3040(6) 0.56809(15) 0.8822(3) 0.0225(13) Uani 1 1 d .
H2A H 0.3729 0.5600 0.8632 0.027 Uiso 1 1 calc R
C3A C 0.2028(5) 0.54806(15) 0.8802(2) 0.0176(12) Uani 1 1 d .
C4A C 0.1028(5) 0.59016(15) 0.9333(2) 0.0226(13) Uani 1 1 d .
C5A C 0.0031(6) 0.60877(18) 1.0280(3) 0.0415(17) Uani 1 1 d .
H5A1 H -0.0784 0.6070 1.0428 0.050 Uiso 1 1 calc R
H5A2 H 0.0519 0.5912 1.0514 0.050 Uiso 1 1 calc R
C6A C 0.0511(8) 0.6410(2) 1.0486(3) 0.068(3) Uani 1 1 d .
H6A1 H -0.0043 0.6583 1.0296 0.082 Uiso 1 1 calc R
H6A2 H 0.0490 0.6423 1.0970 0.082 Uiso 1 1 calc R
C7A C 0.1690(6) 0.65037(15) 1.0333(3) 0.0406(17) Uani 1 1 d .
H7A1 H 0.2274 0.6361 1.0591 0.049 Uiso 1 1 calc R
H7A2 H 0.1837 0.6739 1.0473 0.049 Uiso 1 1 calc R
C8A C 0.1906(5) 0.64724(15) 0.9595(2) 0.0242(13) Uani 1 1 d .
H8A1 H 0.1239 0.6583 0.9333 0.029 Uiso 1 1 calc R
H8A2 H 0.2645 0.6595 0.9515 0.029 Uiso 1 1 calc R
C9A C 0.2015(5) 0.61240(15) 0.9358(2) 0.0201(12) Uani 1 1 d .
C10A C 0.4190(5) 0.61975(14) 0.9147(3) 0.0172(12) Uani 1 1 d .
C11A C 0.4712(6) 0.62951(16) 0.9742(3) 0.0258(14) Uani 1 1 d .
H11A H 0.4347 0.6238 1.0132 0.031 Uiso 1 1 calc R
C12A C 0.5771(5) 0.64777(14) 0.9789(3) 0.0221(12) Uani 1 1 d .
H12A H 0.6128 0.6544 1.0207 0.026 Uiso 1 1 calc R
C13A C 0.6300(5) 0.65623(16) 0.9215(3) 0.0242(13) Uani 1 1 d .
C14A C 0.5786(6) 0.64559(17) 0.8610(3) 0.0296(15) Uani 1 1 d .
H14A H 0.6152 0.6510 0.8219 0.035 Uiso 1 1 calc R
C15A C 0.4736(6) 0.62700(16) 0.8576(3) 0.0261(14) Uani 1 1 d .
H15A H 0.4394 0.6193 0.8162 0.031 Uiso 1 1 calc R
C16A C 0.1952(5) 0.51398(15) 0.8550(3) 0.0205(13) Uani 1 1 d .
C17A C 0.2917(6) 0.49581(17) 0.8336(3) 0.0225(13) Uani 1 1 d .
H17A H 0.3667 0.5068 0.8338 0.027 Uiso 1 1 calc R
C18A C 0.2843(6) 0.46362(16) 0.8128(3) 0.0219(13) Uani 1 1 d .
H18A H 0.3527 0.4528 0.7980 0.026 Uiso 1 1 calc R
C19A C 0.1777(5) 0.44624(16) 0.8127(3) 0.0210(13) Uani 1 1 d .
C20A C 0.0777(5) 0.46320(16) 0.8353(2) 0.0224(13) Uani 1 1 d .
H20A H 0.0033 0.4520 0.8364 0.027 Uiso 1 1 calc R
C21A C 0.0899(5) 0.49527(16) 0.8551(3) 0.0221(13) Uani 1 1 d .
H21A H 0.0220 0.5061 0.8703 0.027 Uiso 1 1 calc R
C22A C -0.1098(6) 0.58263(16) 0.9345(3) 0.0355(15) Uani 1 1 d .
H22D H -0.1147 0.5806 0.8864 0.053 Uiso 1 1 calc R
H22E H -0.1801 0.5946 0.9478 0.053 Uiso 1 1 calc R
H22F H -0.1066 0.5602 0.9543 0.053 Uiso 1 1 calc R
C23A C 0.7372(6) 0.67575(17) 0.9263(3) 0.0269(14) Uani 1 1 d .
C24A C 0.0676(6) 0.39709(16) 0.7733(3) 0.0313(15) Uani 1 1 d .
C25A C 0.0537(6) 0.36594(16) 0.8007(3) 0.0411(16) Uani 1 1 d .
H25A H 0.1132 0.3571 0.8316 0.049 Uiso 1 1 calc R
C26A C -0.0476(7) 0.34773(19) 0.7826(4) 0.072(3) Uani 1 1 d .
H26A H -0.0595 0.3263 0.8013 0.086 Uiso 1 1 calc R
C27A C -0.1304(7) 0.3609(2) 0.7377(4) 0.074(3) Uani 1 1 d .
H27A H -0.1998 0.3482 0.7249 0.088 Uiso 1 1 calc R
C28A C -0.1168(6) 0.3927(2) 0.7096(3) 0.056(2) Uani 1 1 d .
H28A H -0.1758 0.4014 0.6783 0.068 Uiso 1 1 calc R
C29A C -0.0151(6) 0.41103(18) 0.7285(3) 0.0371(16) Uani 1 1 d .
H29A H -0.0032 0.4327 0.7109 0.045 Uiso 1 1 calc R
O1B O 0.1663(4) 0.16271(10) 0.8158(2) 0.0243(9) Uani 1 1 d .
N1B N 0.1234(5) 0.31026(12) 0.9324(2) 0.0307(12) Uani 1 1 d .
N2B N 0.0422(4) 0.34987(12) 0.9988(3) 0.0433(14) Uani 1 1 d .
N3B N 0.8403(6) 0.44071(17) 0.9148(3) 0.0440(16) Uani 1 1 d .
C1B C 0.3280(5) 0.34828(14) 0.9246(2) 0.0220(13) Uani 1 1 d .
C2B C 0.3164(6) 0.31705(15) 0.8955(3) 0.0238(13) Uani 1 1 d .
H2B H 0.3795 0.3084 0.8721 0.029 Uiso 1 1 calc R
C3B C 0.2131(5) 0.29801(14) 0.9000(2) 0.0209(13) Uani 1 1 d .
C4B C 0.1352(6) 0.34009(15) 0.9631(3) 0.0352(15) Uani 1 1 d .
C5B C 0.0626(6) 0.37072(15) 1.0556(3) 0.0433(17) Uani 1 1 d .
H5B1 H 0.1428 0.3657 1.0769 0.052 Uiso 1 1 calc R
H5B2 H 0.0035 0.3649 1.0874 0.052 Uiso 1 1 calc R
C6B C 0.0546(6) 0.40757(15) 1.0415(3) 0.0302(14) Uani 1 1 d .
H6B1 H 0.0887 0.4204 1.0801 0.036 Uiso 1 1 calc R
H6B2 H -0.0299 0.4142 1.0327 0.036 Uiso 1 1 calc R
C7B C 0.1236(5) 0.41560(12) 0.9813(3) 0.0312(12) Uani 1 1 d .
H7B1 H 0.0739 0.4093 0.9409 0.037 Uiso 1 1 calc R
H7B2 H 0.1378 0.4401 0.9798 0.037 Uiso 1 1 calc R
C8B C 0.2394(6) 0.39795(14) 0.9817(3) 0.0436(17) Uani 1 1 d .
H8B1 H 0.2771 0.3980 1.0272 0.052 Uiso 1 1 calc R
H8B2 H 0.2919 0.4108 0.9541 0.052 Uiso 1 1 calc R
C9B C 0.2328(6) 0.36171(15) 0.9569(3) 0.0386(17) Uani 1 1 d .
C10B C 0.4399(5) 0.36820(14) 0.9196(2) 0.0207(13) Uani 1 1 d .
C11B C 0.5087(6) 0.37574(16) 0.9776(3) 0.0362(17) Uani 1 1 d .
H11B H 0.4834 0.3684 1.0187 0.043 Uiso 1 1 calc R
C12B C 0.6122(6) 0.39356(16) 0.9759(3) 0.0378(16) Uani 1 1 d .
H12B H 0.6588 0.3986 1.0155 0.045 Uiso 1 1 calc R
C13B C 0.6489(6) 0.40430(16) 0.9157(3) 0.0289(15) Uani 1 1 d .
C14B C 0.5824(6) 0.39590(17) 0.8577(3) 0.0294(15) Uani 1 1 d .
H14B H 0.6081 0.4026 0.8163 0.035 Uiso 1 1 calc R
C15B C 0.4776(6) 0.37758(16) 0.8607(3) 0.0267(14) Uani 1 1 d .
H15B H 0.4321 0.3716 0.8212 0.032 Uiso 1 1 calc R
C16B C 0.2000(5) 0.26322(14) 0.8740(2) 0.0186(12) Uani 1 1 d .
C17B C 0.2920(5) 0.24522(15) 0.8488(2) 0.0215(13) Uani 1 1 d .
H17B H 0.3663 0.2560 0.8448 0.026 Uiso 1 1 calc R
C18B C 0.2788(5) 0.21231(15) 0.8296(2) 0.0191(12) Uani 1 1 d .
H18B H 0.3440 0.2007 0.8132 0.023 Uiso 1 1 calc R
C19B C 0.1710(5) 0.19596(15) 0.8338(2) 0.0182(12) Uani 1 1 d .
C20B C 0.0759(6) 0.21302(15) 0.8589(2) 0.0221(13) Uani 1 1 d .
H20B H 0.0021 0.2019 0.8629 0.026 Uiso 1 1 calc R
C21B C 0.0901(6) 0.24620(15) 0.8779(2) 0.0224(13) Uani 1 1 d .
H21B H 0.0246 0.2579 0.8939 0.027 Uiso 1 1 calc R
C22B C -0.0713(5) 0.33258(15) 0.9889(3) 0.057(2) Uani 1 1 d .
H22G H -0.0909 0.3290 0.9417 0.085 Uiso 1 1 calc R
H22H H -0.1337 0.3462 1.0068 0.085 Uiso 1 1 calc R
H22I H -0.0661 0.3109 1.0115 0.085 Uiso 1 1 calc R
C23B C 0.7569(7) 0.42388(18) 0.9142(3) 0.0357(17) Uani 1 1 d .
C24B C 0.0568(5) 0.14724(15) 0.8009(3) 0.0206(13) Uani 1 1 d .
C25B C 0.0445(6) 0.11559(15) 0.8301(3) 0.0245(13) Uani 1 1 d .
H25B H 0.1069 0.1064 0.8587 0.029 Uiso 1 1 calc R
C26B C -0.0612(6) 0.09811(17) 0.8161(3) 0.0318(15) Uani 1 1 d .
H26B H -0.0722 0.0770 0.8363 0.038 Uiso 1 1 calc R
C27B C -0.1484(6) 0.11076(17) 0.7742(3) 0.0391(17) Uani 1 1 d .
H27B H -0.2204 0.0985 0.7654 0.047 Uiso 1 1 calc R
C28B C -0.1339(6) 0.14156(17) 0.7439(3) 0.0340(15) Uani 1 1 d .
H28B H -0.1951 0.1502 0.7138 0.041 Uiso 1 1 calc R
C29B C -0.0303(6) 0.15963(16) 0.7575(3) 0.0286(14) Uani 1 1 d .
H29B H -0.0197 0.1806 0.7366 0.034 Uiso 1 1 calc R
O1C O 0.4447(4) 0.28610(11) 0.74277(18) 0.0255(9) Uani 1 1 d .
N1C N 0.4786(5) 0.42747(13) 0.6007(2) 0.0346(13) Uani 1 1 d .
N2C N 0.5665(5) 0.46605(13) 0.5360(3) 0.0562(18) Uani 1 1 d .
N3C N -0.2542(6) 0.55160(17) 0.6062(3) 0.0450(16) Uani 1 1 d .
C1C C 0.2718(6) 0.46516(15) 0.6014(3) 0.0263(14) Uani 1 1 d .
C2C C 0.2828(6) 0.43414(16) 0.6344(3) 0.0288(15) Uani 1 1 d .
H2C H 0.2189 0.4258 0.6576 0.035 Uiso 1 1 calc R
C3C C 0.3857(5) 0.41616(15) 0.6331(2) 0.0215(13) Uani 1 1 d .
C4C C 0.4658(6) 0.45634(15) 0.5682(3) 0.0393(16) Uani 1 1 d .
C5C C 0.5457(7) 0.48264(17) 0.4720(3) 0.064(3) Uani 1 1 d .
H5C1 H 0.4689 0.4747 0.4504 0.077 Uiso 1 1 calc R
H5C2 H 0.6095 0.4761 0.4437 0.077 Uiso 1 1 calc R
C6C C 0.5428(6) 0.51966(18) 0.4770(3) 0.048(2) Uani 1 1 d .
H6C1 H 0.5102 0.5294 0.4347 0.058 Uiso 1 1 calc R
H6C2 H 0.6246 0.5284 0.4868 0.058 Uiso 1 1 calc R
C7C C 0.4614(7) 0.53019(18) 0.5342(4) 0.086(3) Uani 1 1 d .
H7C1 H 0.5113 0.5288 0.5764 0.103 Uiso 1 1 calc R
H7C2 H 0.4396 0.5541 0.5274 0.103 Uiso 1 1 calc R
C8C C 0.3619(7) 0.51338(15) 0.5417(3) 0.057(2) Uani 1 1 d .
H8C1 H 0.3163 0.5128 0.4981 0.068 Uiso 1 1 calc R
H8C2 H 0.3146 0.5269 0.5710 0.068 Uiso 1 1 calc R
C9C C 0.3652(6) 0.47789(15) 0.5682(3) 0.0387(17) Uani 1 1 d .
C10C C 0.1579(6) 0.48445(15) 0.6020(3) 0.0283(15) Uani 1 1 d .
C11C C 0.0870(6) 0.49090(15) 0.5449(3) 0.0397(18) Uani 1 1 d .
H11C H 0.1136 0.4840 0.5039 0.048 Uiso 1 1 calc R
C12C C -0.0209(7) 0.50698(15) 0.5457(3) 0.0367(17) Uani 1 1 d .
H12C H -0.0682 0.5109 0.5057 0.044 Uiso 1 1 calc R
C13C C -0.0610(6) 0.51763(15) 0.6056(3) 0.0257(14) Uani 1 1 d .
C14C C 0.0095(6) 0.51106(17) 0.6634(3) 0.0298(16) Uani 1 1 d .
H14C H -0.0173 0.5177 0.7046 0.036 Uiso 1 1 calc R
C15C C 0.1164(7) 0.49524(17) 0.6616(3) 0.0309(16) Uani 1 1 d .
H15C H 0.1639 0.4914 0.7016 0.037 Uiso 1 1 calc R
C16C C 0.4030(5) 0.38305(15) 0.6643(2) 0.0188(12) Uani 1 1 d .
C17C C 0.3082(5) 0.36558(14) 0.6911(2) 0.0163(12) Uani 1 1 d .
H17C H 0.2320 0.3759 0.6909 0.020 Uiso 1 1 calc R
C18C C 0.3251(6) 0.33370(15) 0.7175(2) 0.0198(13) Uani 1 1 d .
H18C H 0.2611 0.3224 0.7358 0.024 Uiso 1 1 calc R
C19C C 0.4341(5) 0.31857(14) 0.7173(2) 0.0194(12) Uani 1 1 d .
C20C C 0.5289(5) 0.33420(15) 0.6896(3) 0.0253(13) Uani 1 1 d .
H20C H 0.6035 0.3232 0.6881 0.030 Uiso 1 1 calc R
C21C C 0.5114(6) 0.36652(15) 0.6641(3) 0.0225(13) Uani 1 1 d .
H21C H 0.5761 0.3776 0.6459 0.027 Uiso 1 1 calc R
C22C C 0.6746(6) 0.44638(16) 0.5492(4) 0.082(3) Uani 1 1 d .
H22J H 0.6890 0.4427 0.5967 0.123 Uiso 1 1 calc R
H22K H 0.7423 0.4585 0.5330 0.123 Uiso 1 1 calc R
H22L H 0.6655 0.4247 0.5267 0.123 Uiso 1 1 calc R
C23C C -0.1699(7) 0.53563(17) 0.6051(3) 0.0304(15) Uani 1 1 d .
C24C C 0.5515(6) 0.27495(16) 0.7716(3) 0.0312(15) Uani 1 1 d .
C25C C 0.6268(6) 0.29534(16) 0.8110(3) 0.0342(15) Uani 1 1 d .
H25C H 0.6102 0.3185 0.8166 0.041 Uiso 1 1 calc R
C26C C 0.7294(6) 0.2802(2) 0.8424(3) 0.056(2) Uani 1 1 d .
H26C H 0.7836 0.2938 0.8687 0.068 Uiso 1 1 calc R
C27C C 0.7537(6) 0.2474(2) 0.8368(4) 0.067(3) Uani 1 1 d .
H27C H 0.8229 0.2380 0.8594 0.080 Uiso 1 1 calc R
C28C C 0.6745(7) 0.22704(19) 0.7967(4) 0.055(2) Uani 1 1 d .
H28C H 0.6917 0.2039 0.7919 0.066 Uiso 1 1 calc R
C29C C 0.5735(6) 0.24020(16) 0.7648(3) 0.0373(16) Uani 1 1 d .
H29C H 0.5196 0.2264 0.7387 0.045 Uiso 1 1 calc R
O1D O 0.4287(4) 0.46217(12) 0.2265(2) 0.0318(11) Uani 1 1 d .
N1D N 0.4598(4) 0.31744(11) 0.0995(2) 0.0175(10) Uani 1 1 d .
N2D N 0.5445(4) 0.27752(12) 0.0355(2) 0.0250(11) Uani 1 1 d .
N3D N -0.2647(5) 0.19127(15) 0.1287(3) 0.0363(14) Uani 1 1 d .
C1D C 0.2560(5) 0.27935(14) 0.1083(2) 0.0176(12) Uani 1 1 d .
C2D C 0.2678(5) 0.31103(14) 0.1395(2) 0.0181(12) Uani 1 1 d .
H2D H 0.2060 0.3196 0.1639 0.022 Uiso 1 1 calc R
C3D C 0.3712(5) 0.32927(14) 0.1340(2) 0.0152(12) Uani 1 1 d .
C4D C 0.4482(5) 0.28767(14) 0.0694(2) 0.0197(12) Uani 1 1 d .
C5D C 0.5192(5) 0.25591(14) -0.0235(2) 0.0222(12) Uani 1 1 d .
H5D1 H 0.5757 0.2614 -0.0568 0.027 Uiso 1 1 calc R
H5D2 H 0.4375 0.2605 -0.0431 0.027 Uiso 1 1 calc R
C6D C 0.5303(5) 0.21918(14) -0.0060(3) 0.0245(13) Uani 1 1 d .
H6D1 H 0.4992 0.2053 -0.0439 0.029 Uiso 1 1 calc R
H6D2 H 0.6152 0.2134 0.0045 0.029 Uiso 1 1 calc R
C7D C 0.4603(6) 0.21202(16) 0.0527(3) 0.0350(15) Uani 1 1 d .
H7D1 H 0.4462 0.1875 0.0551 0.042 Uiso 1 1 calc R
H7D2 H 0.5092 0.2186 0.0932 0.042 Uiso 1 1 calc R
C8D C 0.3437(5) 0.22959(14) 0.0516(3) 0.0232(12) Uani 1 1 d .
H8D1 H 0.2917 0.2168 0.0797 0.028 Uiso 1 1 calc R
H8D2 H 0.3062 0.2288 0.0060 0.028 Uiso 1 1 calc R
C9D C 0.3462(5) 0.26583(14) 0.0742(2) 0.0152(11) Uani 1 1 d .
C10D C 0.1422(5) 0.26057(13) 0.1128(2) 0.0164(12) Uani 1 1 d .
C11D C 0.1091(6) 0.24931(15) 0.1747(3) 0.0235(13) Uani 1 1 d .
H11D H 0.1604 0.2533 0.2132 0.028 Uiso 1 1 calc R
C12D C 0.0022(6) 0.23257(16) 0.1795(3) 0.0259(14) Uani 1 1 d .
H12D H -0.0199 0.2252 0.2212 0.031 Uiso 1 1 calc R
C13D C -0.0729(5) 0.22657(14) 0.1231(3) 0.0183(12) Uani 1 1 d .
C14D C -0.0409(5) 0.23722(15) 0.0625(3) 0.0243(13) Uani 1 1 d .
H14D H -0.0919 0.2331 0.0239 0.029 Uiso 1 1 calc R
C15D C 0.0674(5) 0.25426(13) 0.0581(3) 0.0202(12) Uani 1 1 d .
H15D H 0.0892 0.2615 0.0162 0.024 Uiso 1 1 calc R
C16D C 0.3908(5) 0.36321(14) 0.1618(2) 0.0176(12) Uani 1 1 d .
C17D C 0.2959(5) 0.38180(14) 0.1876(2) 0.0152(12) Uani 1 1 d .
H17D H 0.2200 0.3716 0.1896 0.018 Uiso 1 1 calc R
C18D C 0.3132(6) 0.41401(15) 0.2095(2) 0.0197(13) Uani 1 1 d .
H18D H 0.2502 0.4259 0.2275 0.024 Uiso 1 1 calc R
C19D C 0.4220(6) 0.42903(15) 0.2053(3) 0.0199(13) Uani 1 1 d .
C20D C 0.5157(5) 0.41168(16) 0.1806(3) 0.0233(13) Uani 1 1 d .
H20D H 0.5911 0.4221 0.1782 0.028 Uiso 1 1 calc R
C21D C 0.4974(6) 0.37919(16) 0.1597(3) 0.0231(14) Uani 1 1 d .
H21D H 0.5618 0.3674 0.1430 0.028 Uiso 1 1 calc R
C22D C 0.6536(6) 0.29620(16) 0.0408(3) 0.0354(15) Uani 1 1 d .
H22M H 0.6480 0.3148 0.0093 0.053 Uiso 1 1 calc R
H22N H 0.7198 0.2815 0.0311 0.053 Uiso 1 1 calc R
H22O H 0.6677 0.3051 0.0856 0.053 Uiso 1 1 calc R
C23D C -0.1809(6) 0.20691(15) 0.1267(3) 0.0234(13) Uani 1 1 d .
C24D C 0.5380(6) 0.47768(16) 0.2428(3) 0.0237(13) Uani 1 1 d .
C25D C 0.5525(6) 0.50927(16) 0.2218(3) 0.0348(15) Uani 1 1 d .
H25D H 0.4922 0.5196 0.1934 0.042 Uiso 1 1 calc R
C26D C 0.6542(6) 0.52652(16) 0.2413(4) 0.0499(19) Uani 1 1 d .
H26D H 0.6634 0.5490 0.2272 0.060 Uiso 1 1 calc R
C27D C 0.7428(6) 0.51164(19) 0.2809(4) 0.0499(19) Uani 1 1 d .
H27D H 0.8141 0.5236 0.2932 0.060 Uiso 1 1 calc R
C28D C 0.7290(6) 0.48000(19) 0.3027(3) 0.0402(17) Uani 1 1 d .
H28D H 0.7904 0.4699 0.3306 0.048 Uiso 1 1 calc R
C29D C 0.6247(6) 0.46197(17) 0.2846(3) 0.0310(15) Uani 1 1 d .
H29D H 0.6136 0.4398 0.3002 0.037 Uiso 1 1 calc R
O1E O 0.4013(4) 0.21150(11) 0.2427(2) 0.0278(10) Uani 1 1 d .
N1E N 0.4668(5) 0.06407(12) 0.1339(2) 0.0271(12) Uani 1 1 d .
N2E N 0.5728(4) 0.02057(11) 0.0850(2) 0.0362(13) Uani 1 1 d .
N3E N -0.2494(5) -0.06961(15) 0.1280(3) 0.0354(14) Uani 1 1 d .
C1E C 0.2649(6) 0.02374(15) 0.1359(2) 0.0208(13) Uani 1 1 d .
C2E C 0.2667(6) 0.05668(15) 0.1623(2) 0.0201(13) Uani 1 1 d .
H2E H 0.1984 0.0658 0.1805 0.024 Uiso 1 1 calc R
C3E C 0.3694(6) 0.07501(15) 0.1609(2) 0.0217(13) Uani 1 1 d .
C4E C 0.4659(5) 0.03263(14) 0.1097(3) 0.0283(14) Uani 1 1 d .
C5E C 0.5549(8) 0.01037(18) 0.0135(4) 0.080(3) Uani 1 1 d .
H5E1 H 0.4909 0.0244 -0.0083 0.095 Uiso 1 1 calc R
H5E2 H 0.6291 0.0152 -0.0079 0.095 Uiso 1 1 calc R
C6E C 0.5243(6) -0.02445(17) 0.0025(3) 0.0403(16) Uani 1 1 d .
H6E1 H 0.5824 -0.0386 0.0288 0.048 Uiso 1 1 calc R
H6E2 H 0.5309 -0.0298 -0.0446 0.048 Uiso 1 1 calc R
C7E C 0.3978(4) -0.03321(12) 0.0206(2) 0.0270(11) Uani 1 1 d .
H7E1 H 0.3818 -0.0572 0.0113 0.032 Uiso 1 1 calc R
H7E2 H 0.3390 -0.0198 -0.0070 0.032 Uiso 1 1 calc R
C8E C 0.3820(6) -0.02617(14) 0.0938(3) 0.0364(15) Uani 1 1 d .
H8E1 H 0.4534 -0.0344 0.1205 0.044 Uiso 1 1 calc R
H8E2 H 0.3126 -0.0391 0.1070 0.044 Uiso 1 1 calc R
C9E C 0.3633(6) 0.01135(15) 0.1096(3) 0.0301(14) Uani 1 1 d .
C10E C 0.1515(6) 0.00422(16) 0.1362(3) 0.0265(14) Uani 1 1 d .
C11E C 0.0994(6) -0.00395(16) 0.1942(3) 0.0238(14) Uani 1 1 d .
H11E H 0.1365 0.0031 0.2354 0.029 Uiso 1 1 calc R
C12E C -0.0050(6) -0.02211(17) 0.1925(3) 0.0266(15) Uani 1 1 d .
H12E H -0.0388 -0.0275 0.2324 0.032 Uiso 1 1 calc R
C13E C -0.0614(5) -0.03266(15) 0.1327(3) 0.0239(14) Uani 1 1 d .
C14E C -0.0116(6) -0.02461(15) 0.0740(3) 0.0296(15) Uani 1 1 d .
H14E H -0.0496 -0.0316 0.0331 0.036 Uiso 1 1 calc R
C15E C 0.0929(6) -0.00647(15) 0.0757(3) 0.0273(14) Uani 1 1 d .
H15E H 0.1261 -0.0010 0.0356 0.033 Uiso 1 1 calc R
C16E C 0.3795(5) 0.11141(15) 0.1854(2) 0.0170(12) Uani 1 1 d .
C17E C 0.2821(6) 0.12780(15) 0.2086(2) 0.0183(13) Uani 1 1 d .
H17E H 0.2089 0.1162 0.2113 0.022 Uiso 1 1 calc R
C18E C 0.2926(6) 0.16159(15) 0.2280(3) 0.0204(13) Uani 1 1 d .
H18E H 0.2265 0.1732 0.2434 0.024 Uiso 1 1 calc R
C19E C 0.4011(6) 0.17751(14) 0.2241(2) 0.0194(13) Uani 1 1 d .
C20E C 0.4962(5) 0.16200(14) 0.2013(2) 0.0195(12) Uani 1 1 d .
H20E H 0.5689 0.1738 0.1981 0.023 Uiso 1 1 calc R
C21E C 0.4865(5) 0.12820(14) 0.1822(2) 0.0174(12) Uani 1 1 d .
H21E H 0.5535 0.1169 0.1670 0.021 Uiso 1 1 calc R
C22E C 0.6811(5) 0.04034(16) 0.1048(4) 0.062(2) Uani 1 1 d .
H22P H 0.6792 0.0615 0.0801 0.093 Uiso 1 1 calc R
H22Q H 0.7520 0.0275 0.0953 0.093 Uiso 1 1 calc R
H22R H 0.6838 0.0452 0.1521 0.093 Uiso 1 1 calc R
C23E C -0.1669(6) -0.05298(16) 0.1304(3) 0.0245(13) Uani 1 1 d .
C24E C 0.5099(5) 0.22796(14) 0.2578(2) 0.0204(12) Uani 1 1 d .
C25E C 0.5250(5) 0.25804(15) 0.2282(3) 0.0275(13) Uani 1 1 d .
H25E H 0.4657 0.2663 0.1965 0.033 Uiso 1 1 calc R
C26E C 0.6275(6) 0.27653(15) 0.2445(3) 0.0336(14) Uani 1 1 d .
H26E H 0.6364 0.2980 0.2254 0.040 Uiso 1 1 calc R
C27E C 0.7184(6) 0.26386(17) 0.2891(3) 0.0388(16) Uani 1 1 d .
H27E H 0.7904 0.2759 0.2988 0.047 Uiso 1 1 calc R
C28E C 0.6988(6) 0.23331(16) 0.3182(3) 0.0346(15) Uani 1 1 d .
H28E H 0.7581 0.2247 0.3495 0.042 Uiso 1 1 calc R
C29E C 0.5963(6) 0.21465(16) 0.3037(3) 0.0305(15) Uani 1 1 d .
H29E H 0.5851 0.1936 0.3242 0.037 Uiso 1 1 calc R
O1F O 0.4210(4) 0.03652(10) 0.76216(19) 0.0231(9) Uani 1 1 d .
N1F N 0.4881(4) 0.18044(11) 0.6351(2) 0.0185(10) Uani 1 1 d .
N2F N 0.5922(4) 0.22147(12) 0.5805(2) 0.0271(11) Uani 1 1 d .
N3F N -0.2414(5) 0.30965(16) 0.6052(3) 0.0458(16) Uani 1 1 d .
C1F C 0.2835(5) 0.22006(14) 0.6275(2) 0.0185(12) Uani 1 1 d .
C2F C 0.2850(5) 0.18803(14) 0.6576(2) 0.0164(12) Uani 1 1 d .
H2F H 0.2155 0.1795 0.6754 0.020 Uiso 1 1 calc R
C3F C 0.3892(5) 0.16931(15) 0.6609(2) 0.0192(12) Uani 1 1 d .
C4F C 0.4855(5) 0.21053(14) 0.6062(2) 0.0227(12) Uani 1 1 d .
C5F C 0.5834(6) 0.22776(15) 0.5073(3) 0.0353(15) Uani 1 1 d .
H5F1 H 0.5271 0.2113 0.4857 0.042 Uiso 1 1 calc R
H5F2 H 0.6625 0.2237 0.4906 0.042 Uiso 1 1 calc R
C6F C 0.5423(5) 0.26297(15) 0.4874(3) 0.0292(14) Uani 1 1 d .
H6F1 H 0.5456 0.2655 0.4392 0.035 Uiso 1 1 calc R
H6F2 H 0.5981 0.2795 0.5092 0.035 Uiso 1 1 calc R
C7F C 0.4129(5) 0.27108(16) 0.5059(2) 0.0307(14) Uani 1 1 d .
H7F1 H 0.3925 0.2942 0.4915 0.037 Uiso 1 1 calc R
H7F2 H 0.3566 0.2557 0.4813 0.037 Uiso 1 1 calc R
C8F C 0.3962(6) 0.26810(14) 0.5768(3) 0.0266(13) Uani 1 1 d .
H8F1 H 0.3236 0.2807 0.5862 0.032 Uiso 1 1 calc R
H8F2 H 0.4647 0.2788 0.6020 0.032 Uiso 1 1 calc R
C9F C 0.3846(5) 0.23214(14) 0.6014(2) 0.0190(12) Uani 1 1 d .
C10F C 0.1699(5) 0.23908(14) 0.6238(3) 0.0218(13) Uani 1 1 d .
C11F C 0.1141(5) 0.24922(15) 0.5616(3) 0.0248(13) Uani 1 1 d .
H11F H 0.1519 0.2441 0.5227 0.030 Uiso 1 1 calc R
C12F C 0.0070(5) 0.26616(15) 0.5564(3) 0.0250(13) Uani 1 1 d .
H12F H -0.0304 0.2718 0.5144 0.030 Uiso 1 1 calc R
C13F C -0.0461(5) 0.27500(15) 0.6144(3) 0.0242(13) Uani 1 1 d .
C14F C 0.0065(6) 0.26533(18) 0.6757(3) 0.0338(16) Uani 1 1 d .
H14F H -0.0308 0.2707 0.7146 0.041 Uiso 1 1 calc R
C15F C 0.1136(6) 0.24782(17) 0.6796(3) 0.0322(16) Uani 1 1 d .
H15F H 0.1493 0.2417 0.7217 0.039 Uiso 1 1 calc R
C16F C 0.3980(5) 0.13457(13) 0.6900(2) 0.0136(11) Uani 1 1 d .
C17F C 0.2990(6) 0.11867(16) 0.7130(2) 0.0212(13) Uani 1 1 d .
H17F H 0.2248 0.1301 0.7120 0.025 Uiso 1 1 calc R
C18F C 0.3087(5) 0.08542(15) 0.7380(2) 0.0182(12) Uani 1 1 d .
H18F H 0.2420 0.0742 0.7538 0.022 Uiso 1 1 calc R
C19F C 0.4180(6) 0.06999(15) 0.7386(3) 0.0195(13) Uani 1 1 d .
C20F C 0.5151(5) 0.08423(14) 0.7152(2) 0.0170(12) Uani 1 1 d .
H20F H 0.5881 0.0722 0.7155 0.020 Uiso 1 1 calc R
C21F C 0.5061(5) 0.11782(14) 0.6901(2) 0.0176(12) Uani 1 1 d .
H21F H 0.5733 0.1285 0.6737 0.021 Uiso 1 1 calc R
C22F C 0.6976(6) 0.20202(17) 0.6026(3) 0.0400(16) Uani 1 1 d .
H22S H 0.7046 0.2009 0.6508 0.060 Uiso 1 1 calc R
H22T H 0.7688 0.2128 0.5874 0.060 Uiso 1 1 calc R
H22U H 0.6904 0.1793 0.5844 0.060 Uiso 1 1 calc R
C23F C -0.1553(6) 0.29366(18) 0.6087(3) 0.0345(16) Uani 1 1 d .
C24F C 0.5257(6) 0.02366(15) 0.7878(3) 0.0255(14) Uani 1 1 d .
C25F C 0.6044(6) 0.04045(16) 0.8307(3) 0.0267(14) Uani 1 1 d .
H25F H 0.5890 0.0631 0.8422 0.032 Uiso 1 1 calc R
C26F C 0.7077(6) 0.0243(2) 0.8577(3) 0.053(2) Uani 1 1 d .
H26F H 0.7637 0.0364 0.8858 0.064 Uiso 1 1 calc R
C27F C 0.7285(7) -0.0084(2) 0.8444(4) 0.071(3) Uani 1 1 d .
H27F H 0.7976 -0.0193 0.8638 0.085 Uiso 1 1 calc R
C28F C 0.6475(7) -0.02555(18) 0.8021(4) 0.063(2) Uani 1 1 d .
H28F H 0.6622 -0.0485 0.7929 0.076 Uiso 1 1 calc R
C29F C 0.5473(6) -0.01067(15) 0.7733(3) 0.0384(16) Uani 1 1 d .
H29F H 0.4932 -0.0229 0.7442 0.046 Uiso 1 1 calc R
O1G O 0.1443(4) 0.33885(11) 0.29099(19) 0.0269(10) Uani 1 1 d .
N1G N 0.0870(5) 0.19738(11) 0.4270(2) 0.0249(11) Uani 1 1 d .
N2G N -0.0152(4) 0.15760(11) 0.4843(2) 0.0286(11) Uani 1 1 d .
N3G N 0.8241(5) 0.07270(15) 0.4487(2) 0.0335(13) Uani 1 1 d .
C1G C 0.2915(6) 0.15799(15) 0.4331(2) 0.0248(13) Uani 1 1 d .
C2G C 0.2895(5) 0.18929(15) 0.4027(2) 0.0232(13) Uani 1 1 d .
H2G H 0.3590 0.1978 0.3849 0.028 Uiso 1 1 calc R
C3G C 0.1845(5) 0.20812(14) 0.3987(2) 0.0209(12) Uani 1 1 d .
C4G C 0.0886(5) 0.16740(13) 0.4569(2) 0.0235(12) Uani 1 1 d .
C5G C -0.0034(6) 0.15106(14) 0.5549(3) 0.0351(14) Uani 1 1 d .
H5G1 H -0.0813 0.1551 0.5730 0.042 Uiso 1 1 calc R
H5G2 H 0.0546 0.1671 0.5762 0.042 Uiso 1 1 calc R
C6G C 0.0375(6) 0.11536(16) 0.5726(3) 0.0358(15) Uani 1 1 d .
H6G1 H 0.0305 0.1120 0.6203 0.043 Uiso 1 1 calc R
H6G2 H -0.0183 0.0995 0.5489 0.043 Uiso 1 1 calc R
C7G C 0.1609(4) 0.10628(10) 0.55786(19) 0.0149(9) Uani 1 1 d .
H7G1 H 0.1777 0.0827 0.5709 0.018 Uiso 1 1 calc R
H7G2 H 0.2188 0.1209 0.5833 0.018 Uiso 1 1 calc R
C8G C 0.1742(5) 0.11072(13) 0.4818(2) 0.0227(12) Uani 1 1 d .
H8G1 H 0.2443 0.0977 0.4700 0.027 Uiso 1 1 calc R
H8G2 H 0.1030 0.1010 0.4572 0.027 Uiso 1 1 calc R
C9G C 0.1885(5) 0.14634(14) 0.4598(2) 0.0237(12) Uani 1 1 d .
C10G C 0.4071(6) 0.13890(15) 0.4363(3) 0.0226(13) Uani 1 1 d .
C11G C 0.4605(6) 0.13106(16) 0.3786(3) 0.0247(14) Uani 1 1 d .
H11G H 0.4226 0.1373 0.3371 0.030 Uiso 1 1 calc R
C12G C 0.5688(6) 0.11419(17) 0.3817(3) 0.0276(15) Uani 1 1 d .
H12G H 0.6052 0.1086 0.3426 0.033 Uiso 1 1 calc R
C13G C 0.6228(5) 0.10567(15) 0.4429(3) 0.0230(13) Uani 1 1 d .
C14G C 0.5712(6) 0.11367(15) 0.5000(3) 0.0293(14) Uani 1 1 d .
H14G H 0.6093 0.1078 0.5416 0.035 Uiso 1 1 calc R
C15G C 0.4640(5) 0.13029(14) 0.4959(3) 0.0243(12) Uani 1 1 d .
H15G H 0.4285 0.1359 0.5353 0.029 Uiso 1 1 calc R
C16G C 0.1745(6) 0.24230(14) 0.3692(2) 0.0219(13) Uani 1 1 d .
C17G C 0.0659(5) 0.26008(15) 0.3675(2) 0.0226(13) Uani 1 1 d .
H17G H -0.0007 0.2497 0.3850 0.027 Uiso 1 1 calc R
C18G C 0.0526(5) 0.29102(15) 0.3422(2) 0.0211(12) Uani 1 1 d .
H18G H -0.0221 0.3021 0.3424 0.025 Uiso 1 1 calc R
C19G C 0.1483(5) 0.30716(15) 0.3156(2) 0.0195(13) Uani 1 1 d .
C20G C 0.2582(5) 0.29049(15) 0.3175(2) 0.0180(12) Uani 1 1 d .
H20G H 0.3247 0.3011 0.3002 0.022 Uiso 1 1 calc R
C21G C 0.2702(6) 0.25912(15) 0.3441(2) 0.0214(13) Uani 1 1 d .
H21G H 0.3458 0.2484 0.3455 0.026 Uiso 1 1 calc R
C22G C -0.1240(6) 0.17698(16) 0.4624(3) 0.0442(16) Uani 1 1 d .
H22V H -0.1174 0.1998 0.4802 0.066 Uiso 1 1 calc R
H22W H -0.1941 0.1660 0.4783 0.066 Uiso 1 1 calc R
H22$ H -0.1323 0.1780 0.4141 0.066 Uiso 1 1 calc R
C23G C 0.7354(6) 0.08693(16) 0.4453(3) 0.0272(14) Uani 1 1 d .
C24G C 0.0369(5) 0.35195(15) 0.2613(2) 0.0173(12) Uani 1 1 d .
C25G C 0.0159(6) 0.38452(16) 0.2692(3) 0.0274(14) Uani 1 1 d .
H25G H 0.0698 0.3977 0.2966 0.033 Uiso 1 1 calc R
C26G C -0.0857(6) 0.39939(18) 0.2372(3) 0.0348(15) Uani 1 1 d .
H26G H -0.1005 0.4227 0.2423 0.042 Uiso 1 1 calc R
C27G C -0.1634(6) 0.37999(18) 0.1985(3) 0.0408(17) Uani 1 1 d .
H27G H -0.2340 0.3896 0.1777 0.049 Uiso 1 1 calc R
C28G C -0.1383(6) 0.34619(16) 0.1898(3) 0.0314(14) Uani 1 1 d .
H28G H -0.1905 0.3330 0.1614 0.038 Uiso 1 1 calc R
C29G C -0.0405(6) 0.33163(16) 0.2211(3) 0.0271(13) Uani 1 1 d .
H29G H -0.0250 0.3084 0.2160 0.032 Uiso 1 1 calc R

loop_
_atom_site_aniso_label
_atom_site_aniso_U_11
_atom_site_aniso_U_22
_atom_site_aniso_U_33
_atom_site_aniso_U_23
_atom_site_aniso_U_13
_atom_site_aniso_U_12
O1 0.020(2) 0.013(2) 0.037(2) 0.0105(16) 0.0041(16) 0.0072(16)
N1 0.016(2) 0.015(2) 0.0155(19) -0.0019(16) 0.0015(16) 0.0000(18)
N2 0.013(2) 0.018(2) 0.023(2) 0.0069(16) 0.0004(16) 0.0024(17)
N3 0.013(2) 0.036(3) 0.038(3) -0.012(2) 0.0001(19) 0.005(2)
C1 0.023(3) 0.015(3) 0.012(2) -0.0001(19) -0.001(2) 0.001(2)
C2 0.010(3) 0.015(3) 0.017(2) 0.0014(19) -0.0009(19) 0.001(2)
C3 0.018(3) 0.015(3) 0.015(2) -0.0008(19) 0.003(2) 0.001(2)
C4 0.022(3) 0.021(3) 0.009(2) 0.0051(18) -0.0015(19) -0.005(2)
C5 0.024(3) 0.018(3) 0.026(3) 0.006(2) 0.004(2) 0.005(2)
C6 0.025(3) 0.011(2) 0.028(3) 0.0022(19) 0.005(2) 0.002(2)
C7 0.010(2) 0.009(2) 0.019(2) -0.0001(17) -0.0151(18) -0.0075(18)
C8 0.011(2) 0.016(2) 0.020(2) 0.0046(18) -0.0078(18) -0.0002(19)
C9 0.024(3) 0.011(2) 0.013(2) 0.0026(18) -0.0020(19) 0.001(2)
C10 0.019(3) 0.015(3) 0.020(2) 0.006(2) 0.001(2) 0.001(2)
C11 0.012(3) 0.029(3) 0.024(2) -0.008(2) 0.006(2) -0.004(2)
C12 0.013(3) 0.021(3) 0.028(3) -0.003(2) -0.001(2) 0.003(2)
C13 0.015(3) 0.022(3) 0.025(3) 0.001(2) 0.005(2) 0.002(2)
C14 0.025(3) 0.019(3) 0.020(2) -0.003(2) 0.006(2) 0.006(2)
C15 0.013(3) 0.027(3) 0.026(3) 0.003(2) -0.007(2) 0.004(2)
C16 0.020(3) 0.018(3) 0.009(2) -0.0008(19) -0.0032(19) 0.006(2)
C17 0.029(3) 0.022(3) 0.016(2) 0.003(2) 0.002(2) 0.012(3)
C18 0.014(3) 0.026(3) 0.019(3) 0.002(2) 0.005(2) -0.006(2)
C19 0.023(3) 0.015(3) 0.020(3) 0.005(2) 0.002(2) 0.008(2)
C20 0.024(3) 0.020(3) 0.020(3) 0.006(2) 0.006(2) 0.008(2)
C21 0.019(3) 0.016(3) 0.022(3) 0.000(2) 0.006(2) 0.002(2)
C22 0.014(3) 0.029(3) 0.038(3) 0.007(2) 0.005(2) 0.001(2)
C23 0.017(3) 0.021(3) 0.023(3) -0.004(2) -0.001(2) -0.001(2)
C24 0.021(3) 0.016(3) 0.019(2) 0.0013(19) 0.006(2) 0.000(2)
C25 0.033(3) 0.016(3) 0.042(3) 0.008(2) 0.011(2) 0.006(2)
C26 0.030(4) 0.029(3) 0.111(6) 0.030(4) 0.015(4) 0.011(3)
C27 0.024(3) 0.053(4) 0.128(7) 0.056(4) -0.014(4) -0.003(3)
C28 0.042(4) 0.054(4) 0.065(4) 0.038(3) -0.028(3) -0.023(3)
C29 0.042(4) 0.022(3) 0.037(3) 0.013(2) -0.003(3) -0.007(3)
O1A 0.019(2) 0.018(2) 0.043(2) -0.0070(16) 0.0053(17) -0.0045(17)
N1A 0.028(3) 0.016(2) 0.016(2) 0.0048(16) 0.0000(17) -0.0036(19)
N2A 0.029(3) 0.036(3) 0.029(2) -0.012(2) 0.006(2) -0.002(2)
N3A 0.037(3) 0.049(3) 0.031(3) -0.007(2) -0.003(2) -0.004(3)
C1A 0.023(3) 0.023(3) 0.020(2) 0.007(2) 0.003(2) -0.001(2)
C2A 0.022(3) 0.023(3) 0.023(3) 0.007(2) 0.004(2) -0.002(2)
C3A 0.019(3) 0.016(3) 0.017(2) 0.0009(19) 0.002(2) 0.000(2)
C4A 0.027(3) 0.026(3) 0.014(2) 0.006(2) -0.006(2) 0.005(2)
C5A 0.038(3) 0.060(4) 0.027(3) -0.010(3) 0.007(2) -0.013(3)
C6A 0.089(6) 0.097(6) 0.023(3) -0.031(3) 0.029(3) -0.035(5)
C7A 0.044(4) 0.030(3) 0.047(4) -0.022(3) -0.003(3) 0.012(3)
C8A 0.015(3) 0.034(3) 0.022(2) 0.000(2) -0.009(2) 0.008(2)
C9A 0.016(3) 0.028(3) 0.015(2) 0.005(2) -0.0047(19) 0.005(2)
C10A 0.022(3) 0.008(2) 0.022(3) 0.0013(19) 0.003(2) -0.001(2)
C11A 0.028(3) 0.032(3) 0.017(2) 0.001(2) 0.004(2) 0.000(2)
C12A 0.020(3) 0.019(3) 0.027(3) -0.001(2) -0.002(2) 0.000(2)
C13A 0.019(3) 0.027(3) 0.026(3) 0.003(2) -0.001(2) 0.003(2)
C14A 0.028(4) 0.039(4) 0.022(3) 0.000(2) 0.008(2) -0.003(3)
C15A 0.026(3) 0.030(3) 0.023(3) -0.008(2) 0.004(2) -0.008(3)
C16A 0.019(3) 0.018(3) 0.024(3) 0.006(2) 0.001(2) -0.005(2)
C17A 0.015(3) 0.029(3) 0.023(3) -0.004(2) -0.003(2) -0.006(3)
C18A 0.016(3) 0.025(3) 0.024(3) 0.001(2) 0.003(2) -0.001(2)
C19A 0.020(3) 0.021(3) 0.022(3) -0.002(2) 0.003(2) 0.004(2)
C20A 0.015(3) 0.027(3) 0.024(3) 0.000(2) -0.003(2) -0.001(2)
C21A 0.018(3) 0.027(3) 0.022(3) -0.002(2) 0.004(2) 0.005(2)
C22A 0.031(4) 0.042(4) 0.035(3) -0.008(3) 0.007(3) 0.009(3)
C23A 0.027(3) 0.034(3) 0.021(3) -0.001(2) 0.005(2) -0.002(3)
C24A 0.024(3) 0.028(3) 0.045(3) 0.000(3) 0.018(3) 0.000(2)
C25A 0.031(3) 0.028(3) 0.066(4) -0.004(3) 0.019(3) 0.000(3)
C26A 0.045(5) 0.039(4) 0.134(7) -0.006(4) 0.027(5) -0.010(3)
C27A 0.036(4) 0.042(5) 0.144(8) -0.041(5) 0.016(5) -0.021(4)
C28A 0.034(4) 0.058(5) 0.075(5) -0.038(4) -0.004(3) 0.001(3)
C29A 0.032(4) 0.035(4) 0.045(3) -0.006(3) 0.005(3) 0.008(3)
O1B 0.018(2) 0.012(2) 0.043(2) -0.0082(16) 0.0005(17) -0.0025(16)
N1B 0.035(3) 0.018(2) 0.041(3) -0.0036(19) 0.020(2) -0.007(2)
N2B 0.030(3) 0.028(3) 0.076(4) -0.014(2) 0.028(3) -0.017(2)
N3B 0.029(3) 0.062(4) 0.040(3) 0.003(3) -0.001(2) -0.011(3)
C1B 0.026(3) 0.017(3) 0.024(3) -0.003(2) 0.007(2) -0.003(2)
C2B 0.025(3) 0.024(3) 0.024(3) -0.004(2) 0.008(2) -0.006(2)
C3B 0.022(3) 0.015(3) 0.027(3) 0.003(2) 0.007(2) 0.001(2)
C4B 0.039(3) 0.020(3) 0.049(3) -0.006(2) 0.020(3) -0.002(2)
C5B 0.066(4) 0.038(4) 0.029(3) 0.011(2) 0.025(3) 0.029(3)
C6B 0.036(4) 0.029(3) 0.026(3) -0.009(2) 0.002(2) -0.006(3)
C7B 0.031(3) 0.018(2) 0.045(3) -0.001(2) 0.003(2) 0.002(2)
C8B 0.054(4) 0.019(3) 0.063(4) -0.008(3) 0.041(3) -0.003(3)
C9B 0.047(4) 0.025(3) 0.048(3) -0.017(3) 0.031(3) -0.014(3)
C10B 0.031(3) 0.011(3) 0.021(3) -0.008(2) 0.010(2) -0.009(2)
C11B 0.052(4) 0.036(4) 0.022(3) -0.006(2) 0.013(3) -0.022(3)
C12B 0.048(4) 0.040(4) 0.026(3) -0.002(2) 0.002(3) -0.015(3)
C13B 0.034(4) 0.026(3) 0.027(3) 0.000(2) 0.002(2) -0.008(3)
C14B 0.033(4) 0.032(4) 0.024(3) -0.005(2) 0.011(3) -0.005(3)
C15B 0.027(3) 0.030(3) 0.023(3) -0.008(2) 0.002(2) -0.005(3)
C16B 0.016(3) 0.021(3) 0.019(2) -0.005(2) 0.001(2) -0.011(2)
C17B 0.016(3) 0.024(3) 0.025(3) 0.004(2) 0.002(2) -0.009(2)
C18B 0.014(3) 0.022(3) 0.021(2) -0.004(2) 0.004(2) 0.006(2)
C19B 0.020(3) 0.018(3) 0.016(2) -0.001(2) 0.000(2) -0.005(2)
C20B 0.022(3) 0.021(3) 0.024(3) -0.003(2) 0.005(2) -0.002(2)
C21B 0.020(3) 0.023(3) 0.023(3) -0.002(2) -0.001(2) -0.003(2)
C22B 0.035(4) 0.036(3) 0.104(5) -0.025(3) 0.037(4) -0.004(3)
C23B 0.032(4) 0.049(4) 0.026(3) 0.004(3) 0.000(3) -0.001(3)
C24B 0.019(3) 0.019(3) 0.025(3) -0.010(2) 0.009(2) -0.005(2)
C25B 0.031(3) 0.020(3) 0.022(3) 0.001(2) -0.002(2) -0.002(2)
C26B 0.040(4) 0.032(3) 0.023(3) 0.004(2) -0.001(2) -0.012(3)
C27B 0.042(4) 0.031(4) 0.042(3) -0.005(3) -0.012(3) -0.020(3)
C28B 0.033(4) 0.030(3) 0.037(3) -0.008(3) -0.008(3) 0.003(3)
C29B 0.038(4) 0.022(3) 0.025(3) -0.004(2) 0.002(2) -0.003(3)
O1C 0.020(2) 0.022(2) 0.034(2) 0.0050(16) -0.0043(15) -0.0010(17)
N1C 0.044(3) 0.020(3) 0.042(3) 0.000(2) 0.023(2) 0.000(2)
N2C 0.073(4) 0.025(3) 0.079(4) 0.010(3) 0.059(3) 0.004(3)
N3C 0.044(4) 0.048(4) 0.042(3) -0.001(3) -0.002(3) 0.002(3)
C1C 0.035(3) 0.020(3) 0.024(3) -0.002(2) 0.007(2) 0.006(3)
C2C 0.041(4) 0.026(3) 0.021(3) 0.000(2) 0.011(3) -0.001(3)
C3C 0.025(3) 0.019(3) 0.020(2) -0.007(2) 0.002(2) -0.002(2)
C4C 0.049(4) 0.020(3) 0.053(4) -0.014(3) 0.027(3) -0.002(3)
C5C 0.095(6) 0.064(5) 0.038(3) -0.025(3) 0.038(4) -0.062(4)
C6C 0.026(3) 0.083(6) 0.035(3) 0.035(3) -0.001(3) -0.014(3)
C7C 0.076(5) 0.054(5) 0.135(7) 0.024(4) 0.056(5) 0.021(4)
C8C 0.087(6) 0.025(3) 0.065(4) 0.013(3) 0.050(4) 0.012(3)
C9C 0.059(4) 0.019(3) 0.043(3) 0.001(2) 0.031(3) 0.006(3)
C10C 0.044(4) 0.012(3) 0.031(3) 0.002(2) 0.013(3) -0.001(3)
C11C 0.079(5) 0.023(3) 0.017(3) 0.002(2) 0.004(3) 0.019(3)
C12C 0.065(5) 0.020(3) 0.023(3) -0.005(2) -0.010(3) 0.010(3)
C13C 0.032(4) 0.016(3) 0.029(3) 0.002(2) -0.003(2) -0.003(3)
C14C 0.037(4) 0.033(4) 0.020(3) 0.002(2) 0.007(3) 0.008(3)
C15C 0.046(4) 0.027(4) 0.021(3) 0.006(2) 0.007(3) 0.011(3)
C16C 0.014(3) 0.021(3) 0.022(3) -0.006(2) 0.003(2) -0.004(2)
C17C 0.016(3) 0.016(3) 0.017(2) -0.0007(19) 0.0021(19) -0.003(2)
C18C 0.026(3) 0.016(3) 0.017(2) -0.003(2) 0.001(2) -0.002(2)
C19C 0.026(3) 0.013(3) 0.019(2) -0.0003(19) 0.001(2) -0.004(2)
C20C 0.014(3) 0.022(3) 0.040(3) -0.008(2) 0.004(2) 0.004(2)
C21C 0.021(3) 0.019(3) 0.028(3) 0.001(2) 0.003(2) -0.005(2)
C22C 0.066(5) 0.028(3) 0.164(8) 0.003(4) 0.088(5) 0.006(3)
C23C 0.040(4) 0.025(3) 0.026(3) -0.002(2) -0.001(3) -0.007(3)
C24C 0.023(3) 0.028(3) 0.043(3) 0.014(2) 0.005(2) 0.004(2)
C25C 0.027(3) 0.032(3) 0.041(3) 0.005(2) -0.011(2) 0.002(3)
C26C 0.029(4) 0.058(5) 0.080(5) 0.038(4) -0.010(3) -0.020(3)
C27C 0.017(3) 0.059(5) 0.123(7) 0.049(4) -0.001(4) 0.003(3)
C28C 0.039(4) 0.033(4) 0.095(5) 0.021(3) 0.022(4) 0.019(3)
C29C 0.034(4) 0.024(3) 0.055(4) 0.002(3) 0.013(3) 0.004(3)
O1D 0.027(2) 0.024(2) 0.045(2) -0.0100(18) 0.0078(19) 0.0010(19)
N1D 0.018(2) 0.013(2) 0.021(2) -0.0014(16) -0.0027(17) -0.0002(18)
N2D 0.022(3) 0.023(2) 0.031(2) -0.0100(19) 0.0061(19) -0.004(2)
N3D 0.028(3) 0.041(3) 0.040(3) 0.010(2) 0.001(2) -0.010(2)
C1D 0.015(3) 0.020(3) 0.018(2) -0.0011(19) 0.0005(19) -0.005(2)
C2D 0.022(3) 0.015(3) 0.017(2) -0.0022(19) 0.000(2) 0.004(2)
C3D 0.015(3) 0.020(3) 0.010(2) -0.0028(18) -0.0027(18) 0.000(2)
C4D 0.012(3) 0.020(3) 0.027(3) -0.002(2) 0.002(2) -0.003(2)
C5D 0.021(3) 0.026(3) 0.020(2) -0.006(2) 0.005(2) -0.004(2)
C6D 0.018(3) 0.022(3) 0.034(3) -0.009(2) -0.003(2) 0.006(2)
C7D 0.043(4) 0.022(3) 0.041(3) -0.006(2) 0.012(3) -0.009(3)
C8D 0.020(3) 0.024(3) 0.024(2) 0.000(2) -0.004(2) -0.002(2)
C9D 0.010(2) 0.016(2) 0.018(2) 0.0045(18) -0.0082(18) 0.0017(19)
C10D 0.016(3) 0.009(2) 0.024(3) 0.0035(19) 0.007(2) 0.0033(19)
C11D 0.032(3) 0.017(3) 0.022(3) -0.005(2) 0.002(2) -0.004(2)
C12D 0.024(3) 0.027(3) 0.027(3) 0.000(2) 0.004(2) 0.000(3)
C13D 0.014(3) 0.014(2) 0.027(3) -0.0017(19) 0.002(2) 0.004(2)
C14D 0.022(3) 0.027(3) 0.022(3) -0.005(2) -0.003(2) 0.000(2)
C15D 0.019(3) 0.019(3) 0.023(2) 0.0006(19) -0.002(2) 0.000(2)
C16D 0.021(3) 0.013(3) 0.019(2) 0.0015(19) 0.003(2) 0.006(2)
C17D 0.007(2) 0.020(3) 0.019(2) 0.001(2) 0.0035(19) 0.005(2)
C18D 0.023(3) 0.019(3) 0.017(2) -0.002(2) 0.000(2) -0.003(2)
C19D 0.022(3) 0.013(3) 0.024(3) 0.002(2) -0.003(2) 0.005(2)
C20D 0.010(3) 0.025(3) 0.035(3) -0.005(2) 0.001(2) -0.002(2)
C21D 0.022(3) 0.026(3) 0.021(3) -0.009(2) 0.000(2) 0.005(3)
C22D 0.025(3) 0.033(3) 0.049(3) -0.009(3) 0.013(3) -0.009(2)
C23D 0.020(3) 0.024(3) 0.027(3) 0.006(2) 0.004(2) -0.001(2)
C24D 0.024(3) 0.028(3) 0.020(3) -0.004(2) 0.005(2) -0.003(2)
C25D 0.030(3) 0.028(3) 0.047(3) 0.000(3) 0.006(3) 0.000(3)
C26D 0.042(4) 0.015(3) 0.095(5) -0.009(3) 0.020(4) -0.007(3)
C27D 0.028(4) 0.042(4) 0.080(5) -0.035(3) 0.006(3) -0.003(3)
C28D 0.037(4) 0.046(4) 0.035(3) -0.017(3) -0.012(3) 0.003(3)
C29D 0.038(4) 0.030(3) 0.025(3) -0.003(2) 0.002(2) 0.005(3)
O1E 0.022(2) 0.018(2) 0.043(2) -0.0060(17) 0.0008(17) -0.0044(17)
N1E 0.030(3) 0.019(2) 0.034(2) -0.0049(18) 0.016(2) -0.001(2)
N2E 0.038(3) 0.018(2) 0.056(3) -0.015(2) 0.026(2) -0.007(2)
N3E 0.028(3) 0.046(3) 0.034(3) -0.003(2) 0.008(2) -0.014(3)
C1E 0.035(3) 0.015(3) 0.012(2) 0.0017(19) 0.000(2) -0.006(2)
C2E 0.029(3) 0.017(3) 0.015(2) -0.004(2) 0.002(2) 0.002(2)
C3E 0.033(4) 0.016(3) 0.017(2) 0.004(2) 0.004(2) -0.003(2)
C4E 0.033(3) 0.017(3) 0.038(3) -0.004(2) 0.023(2) -0.007(2)
C5E 0.138(8) 0.038(4) 0.072(5) 0.002(4) 0.072(5) 0.022(5)
C6E 0.030(3) 0.043(4) 0.047(3) -0.017(3) 0.000(3) 0.016(3)
C7E 0.027(3) 0.022(2) 0.031(3) 0.0016(19) -0.006(2) 0.001(2)
C8E 0.062(4) 0.012(3) 0.036(3) 0.000(2) 0.012(3) -0.012(3)
C9E 0.045(4) 0.016(3) 0.032(3) -0.005(2) 0.019(3) -0.009(2)
C10E 0.034(4) 0.021(3) 0.025(3) 0.000(2) 0.005(2) -0.002(3)
C11E 0.031(4) 0.025(3) 0.016(2) 0.002(2) 0.002(2) -0.011(3)
C12E 0.031(4) 0.027(3) 0.022(3) 0.000(2) 0.005(2) -0.012(3)
C13E 0.019(3) 0.020(3) 0.033(3) -0.006(2) -0.001(2) -0.003(2)
C14E 0.050(4) 0.018(3) 0.020(3) -0.001(2) -0.004(2) -0.015(3)
C15E 0.042(4) 0.018(3) 0.023(3) 0.003(2) 0.006(2) -0.016(2)
C16E 0.026(3) 0.017(3) 0.008(2) 0.0057(18) -0.0002(19) 0.008(2)
C17E 0.022(3) 0.016(3) 0.017(2) 0.002(2) 0.002(2) -0.008(2)
C18E 0.021(3) 0.018(3) 0.022(3) 0.000(2) 0.005(2) -0.003(2)
C19E 0.032(3) 0.010(3) 0.016(2) 0.0019(19) -0.002(2) 0.000(2)
C20E 0.017(3) 0.015(3) 0.027(3) 0.005(2) 0.005(2) -0.007(2)
C21E 0.017(3) 0.017(3) 0.018(2) 0.0041(19) 0.004(2) -0.001(2)
C22E 0.029(3) 0.032(3) 0.129(6) -0.024(4) 0.041(4) -0.017(3)
C23E 0.023(3) 0.027(3) 0.024(3) -0.002(2) 0.004(2) -0.001(3)
C24E 0.022(3) 0.014(3) 0.025(3) -0.006(2) -0.006(2) -0.004(2)
C25E 0.024(3) 0.029(3) 0.028(3) 0.000(2) -0.006(2) -0.007(2)
C26E 0.037(4) 0.016(3) 0.048(3) -0.002(2) 0.002(3) -0.013(2)
C27E 0.024(3) 0.038(4) 0.054(4) -0.010(3) -0.004(3) -0.001(3)
C28E 0.031(3) 0.030(3) 0.041(3) -0.004(2) -0.013(3) 0.005(3)
C29E 0.033(4) 0.023(3) 0.034(3) 0.002(2) -0.006(2) -0.004(3)
O1F 0.022(2) 0.015(2) 0.031(2) 0.0077(15) -0.0013(16) -0.0017(17)
N1F 0.014(2) 0.019(2) 0.022(2) 0.0001(16) -0.0014(16) 0.0032(17)
N2F 0.015(2) 0.029(3) 0.039(3) 0.0115(19) 0.0052(19) 0.0011(19)
N3F 0.028(3) 0.070(4) 0.041(3) 0.000(3) 0.007(2) 0.015(3)
C1F 0.017(3) 0.021(3) 0.017(2) 0.0027(19) -0.0049(19) 0.006(2)
C2F 0.017(3) 0.021(3) 0.011(2) 0.0065(19) -0.0026(18) 0.002(2)
C3F 0.016(3) 0.022(3) 0.020(2) 0.000(2) 0.001(2) 0.002(2)
C4F 0.021(3) 0.020(3) 0.026(3) 0.009(2) -0.002(2) 0.001(2)
C5F 0.037(3) 0.027(3) 0.045(3) 0.005(2) 0.020(3) -0.002(2)
C6F 0.019(3) 0.029(3) 0.040(3) 0.015(2) 0.002(2) -0.009(2)
C7F 0.028(3) 0.043(4) 0.020(3) 0.007(2) -0.003(2) 0.005(3)
C8F 0.033(3) 0.014(3) 0.033(3) 0.004(2) 0.005(2) 0.005(2)
C9F 0.025(3) 0.015(2) 0.017(2) -0.0005(18) -0.001(2) 0.006(2)
C10F 0.021(3) 0.018(3) 0.027(3) -0.002(2) 0.000(2) 0.001(2)
C11F 0.024(3) 0.028(3) 0.021(3) 0.002(2) -0.003(2) 0.003(2)
C12F 0.018(3) 0.029(3) 0.027(3) 0.001(2) -0.003(2) 0.005(2)
C13F 0.023(3) 0.025(3) 0.025(3) 0.004(2) 0.004(2) 0.003(2)
C14F 0.032(4) 0.045(4) 0.026(3) 0.010(2) 0.008(3) 0.011(3)
C15F 0.036(4) 0.037(4) 0.023(3) 0.005(2) -0.003(2) 0.010(3)
C16F 0.018(3) 0.013(2) 0.010(2) 0.0013(17) -0.0015(18) 0.002(2)
C17F 0.022(3) 0.023(3) 0.019(3) -0.003(2) 0.006(2) 0.003(2)
C18F 0.020(3) 0.018(3) 0.017(2) 0.004(2) 0.002(2) -0.008(2)
C19F 0.028(3) 0.011(3) 0.019(2) -0.0024(19) 0.000(2) -0.001(2)
C20F 0.023(3) 0.011(2) 0.018(2) 0.0019(18) 0.004(2) 0.005(2)
C21F 0.025(3) 0.011(2) 0.016(2) -0.0028(18) 0.000(2) 0.000(2)
C22F 0.019(3) 0.037(3) 0.065(4) 0.016(3) 0.005(3) 0.010(2)
C23F 0.016(3) 0.060(4) 0.028(3) 0.006(3) 0.004(2) 0.008(3)
C24F 0.027(3) 0.015(3) 0.037(3) 0.008(2) 0.016(2) 0.007(2)
C25F 0.028(3) 0.027(3) 0.024(3) 0.013(2) 0.002(2) 0.008(2)
C26F 0.028(4) 0.062(5) 0.068(4) 0.046(4) -0.002(3) -0.004(3)
C27F 0.022(4) 0.054(5) 0.138(7) 0.052(5) 0.014(4) 0.007(3)
C28F 0.049(5) 0.018(3) 0.128(7) 0.022(4) 0.045(5) 0.018(3)
C29F 0.042(4) 0.013(3) 0.063(4) -0.002(2) 0.021(3) 0.001(3)
O1G 0.024(2) 0.021(2) 0.036(2) 0.0045(16) 0.0029(17) -0.0011(17)
N1G 0.034(3) 0.016(2) 0.026(2) 0.0025(17) 0.0060(19) -0.0001(19)
N2G 0.029(2) 0.020(2) 0.038(2) 0.0100(18) 0.0114(19) 0.0061(18)
N3G 0.031(3) 0.038(3) 0.030(3) -0.008(2) -0.003(2) 0.012(3)
C1G 0.032(3) 0.019(3) 0.024(3) -0.002(2) 0.004(2) 0.000(2)
C2G 0.018(3) 0.025(3) 0.026(3) -0.002(2) 0.003(2) 0.001(2)
C3G 0.029(3) 0.014(3) 0.020(2) 0.0013(19) 0.000(2) -0.001(2)
C4G 0.029(3) 0.018(3) 0.023(3) -0.0040(19) 0.002(2) -0.001(2)
C5G 0.038(3) 0.032(3) 0.036(3) -0.001(2) 0.004(2) 0.001(3)
C6G 0.039(4) 0.035(3) 0.033(3) 0.011(2) -0.002(2) 0.007(3)
C7G 0.025(2) 0.0013(18) 0.018(2) -0.0010(15) -0.0043(17) -0.0023(16)
C8G 0.019(3) 0.023(3) 0.025(3) 0.000(2) -0.0027(19) 0.003(2)
C9G 0.031(3) 0.016(3) 0.025(3) 0.0050(19) 0.004(2) 0.000(2)
C10G 0.031(3) 0.016(3) 0.020(2) 0.005(2) 0.001(2) 0.005(2)
C11G 0.027(3) 0.027(3) 0.020(3) 0.008(2) 0.002(2) 0.004(3)
C12G 0.032(4) 0.032(4) 0.019(3) 0.003(2) 0.004(2) 0.008(3)
C13G 0.022(3) 0.017(3) 0.030(3) -0.005(2) 0.003(2) 0.006(2)
C14G 0.043(4) 0.021(3) 0.024(3) 0.006(2) 0.004(2) 0.009(2)
C15G 0.028(3) 0.019(3) 0.028(3) 0.001(2) 0.010(2) 0.005(2)
C16G 0.030(3) 0.017(3) 0.018(2) 0.000(2) 0.000(2) 0.004(2)
C17G 0.017(3) 0.029(3) 0.022(3) -0.005(2) 0.000(2) -0.003(2)
C18G 0.018(3) 0.022(3) 0.024(3) 0.000(2) 0.000(2) 0.001(2)
C19G 0.024(3) 0.020(3) 0.013(2) -0.0028(19) -0.003(2) 0.000(2)
C20G 0.012(3) 0.022(3) 0.020(2) -0.001(2) 0.0032(19) -0.001(2)
C21G 0.020(3) 0.023(3) 0.021(3) -0.002(2) 0.001(2) 0.002(2)
C22G 0.033(3) 0.033(3) 0.068(4) 0.021(3) 0.017(3) 0.002(3)
C23G 0.031(4) 0.023(3) 0.026(3) 0.001(2) -0.004(2) -0.002(3)
C24G 0.011(2) 0.024(3) 0.018(2) 0.0022(19) 0.0008(18) 0.005(2)
C25G 0.026(3) 0.030(3) 0.028(3) -0.002(2) 0.006(2) 0.002(3)
C26G 0.032(3) 0.030(3) 0.043(3) 0.011(3) 0.010(3) 0.008(3)
C27G 0.024(3) 0.045(4) 0.053(4) 0.021(3) 0.000(3) 0.005(3)
C28G 0.023(3) 0.032(3) 0.038(3) 0.002(2) -0.006(2) -0.005(2)
C29G 0.026(3) 0.025(3) 0.029(3) 0.002(2) -0.001(2) -0.007(2)

loop_
_atom_type_symbol
_atom_type_description
_atom_type_scat_dispersion_real
_atom_type_scat_dispersion_imag
_atom_type_scat_source
C C 0.0033 0.0016 'International Tables Vol C Tables 4.2.6.8 and 6.1.1.4'
H H 0.0000 0.0000 'International Tables Vol C Tables 4.2.6.8 and 6.1.1.4'
N N 0.0061 0.0033 'International Tables Vol C Tables 4.2.6.8 and 6.1.1.4'
O O 0.0106 0.0060 'International Tables Vol C Tables 4.2.6.8 and 6.1.1.4'

loop_
_geom_angle_atom_site_label_1
_geom_angle_atom_site_label_2
_geom_angle_atom_site_label_3
_geom_angle
C19 O1 C24 119.2(5)
C3 N1 C4 119.3(5)
C4 N2 C5 120.0(5)
C4 N2 C22 120.6(5)
C5 N2 C22 116.2(4)
C9 C1 C2 119.3(5)
C9 C1 C10 123.1(5)
C2 C1 C10 117.6(5)
C3 C2 C1 119.9(5)
C3 C2 H2 120.0
C1 C2 H2 120.0
N1 C3 C2 121.8(5)
N1 C3 C16 115.2(5)
C2 C3 C16 122.9(5)
N2 C4 N1 115.2(5)
N2 C4 C9 123.0(5)
N1 C4 C9 121.7(5)
N2 C5 C6 113.2(4)
N2 C5 H5A 108.9
C6 C5 H5A 108.9
N2 C5 H5B 109.0
C6 C5 H5B 108.9
H5A C5 H5B 107.8
C5 C6 C7 110.9(4)
C5 C6 H6A 109.5
C7 C6 H6A 109.5
C5 C6 H6B 109.5
C7 C6 H6B 109.5
H6A C6 H6B 108.0
C6 C7 C8 111.2(4)
C6 C7 H7A 109.4
C8 C7 H7A 109.4
C6 C7 H7B 109.4
C8 C7 H7B 109.4
H7A C7 H7B 108.0
C9 C8 C7 113.1(4)
C9 C8 H8A 109.0
C7 C8 H8A 108.9
C9 C8 H8B 108.9
C7 C8 H8B 109.0
H8A C8 H8B 107.8
C1 C9 C4 117.8(5)
C1 C9 C8 118.2(5)
C4 C9 C8 123.7(5)
C15 C10 C11 119.0(5)
C15 C10 C1 121.6(5)
C11 C10 C1 119.3(5)
C12 C11 C10 120.1(5)
C12 C11 H11 119.9
C10 C11 H11 119.9
C11 C12 C13 120.4(5)
C11 C12 H12 119.8
C13 C12 H12 119.8
C12 C13 C14 120.3(5)
C12 C13 C23 120.6(5)
C14 C13 C23 119.0(5)
C13 C14 C15 119.0(5)
C13 C14 H14 120.5
C15 C14 H14 120.5
C10 C15 C14 121.1(5)
C10 C15 H15 119.5
C14 C15 H15 119.4
C17 C16 C21 117.5(5)
C17 C16 C3 122.3(5)
C21 C16 C3 120.1(5)
C16 C17 C18 123.0(6)
C16 C17 H17 118.5
C18 C17 H17 118.5
C17 C18 C19 117.7(5)
C17 C18 H18 121.2
C19 C18 H18 121.2
C20 C19 O1 124.3(5)
C20 C19 C18 121.3(5)
O1 C19 C18 114.1(5)
C19 C20 C21 119.4(6)
C19 C20 H20 120.3
C21 C20 H20 120.3
C20 C21 C16 121.2(6)
C20 C21 H21 119.4
C16 C21 H21 119.4
N2 C22 H22A 109.5
N2 C22 H22B 109.5
H22A C22 H22B 109.5
N2 C22 H22C 109.5
H22A C22 H22C 109.5
H22B C22 H22C 109.5
N3 C23 C13 177.1(6)
C29 C24 C25 121.4(6)
C29 C24 O1 125.3(5)
C25 C24 O1 113.3(5)
C24 C25 C26 118.7(6)
C24 C25 H25 120.7
C26 C25 H25 120.7
C27 C26 C25 119.9(6)
C27 C26 H26 120.1
C25 C26 H26 120.1
C26 C27 C28 121.0(6)
C26 C27 H27 119.5
C28 C27 H27 119.5
C29 C28 C27 118.0(6)
C29 C28 H28 121.0
C27 C28 H28 121.0
C24 C29 C28 121.0(6)
C24 C29 H29 119.5
C28 C29 H29 119.5
C19A O1A C24A 121.1(5)
C4A N1A C3A 119.8(5)
C4A N2A C22A 116.6(5)
C4A N2A C5A 114.9(5)
C22A N2A C5A 112.7(5)
C2A C1A C9A 119.2(6)
C2A C1A C10A 120.0(6)
C9A C1A C10A 120.8(6)
C1A C2A C3A 121.6(6)
C1A C2A H2A 119.2
C3A C2A H2A 119.2
N1A C3A C2A 119.2(5)
N1A C3A C16A 115.8(5)
C2A C3A C16A 125.0(6)
N1A C4A N2A 116.6(6)
N1A C4A C9A 124.3(6)
N2A C4A C9A 118.9(5)
C6A C5A N2A 117.2(5)
C6A C5A H5A1 108.1
N2A C5A H5A1 108.0
C6A C5A H5A2 107.9
N2A C5A H5A2 108.0
H5A1 C5A H5A2 107.2
C7A C6A C5A 120.0(6)
C7A C6A H6A1 107.3
C5A C6A H6A1 107.3
C7A C6A H6A2 107.4
C5A C6A H6A2 107.4
H6A1 C6A H6A2 106.9
C6A C7A C8A 114.1(5)
C6A C7A H7A1 108.7
C8A C7A H7A1 108.7
C6A C7A H7A2 108.8
C8A C7A H7A2 108.7
H7A1 C7A H7A2 107.6
C9A C8A C7A 114.6(5)
C9A C8A H8A1 108.6
C7A C8A H8A1 108.6
C9A C8A H8A2 108.6
C7A C8A H8A2 108.6
H8A1 C8A H8A2 107.6
C1A C9A C4A 115.7(5)
C1A C9A C8A 123.3(6)
C4A C9A C8A 120.9(5)
C11A C10A C15A 119.8(6)
C11A C10A C1A 120.1(5)
C15A C10A C1A 120.0(5)
C10A C11A C12A 121.2(5)
C10A C11A H11A 119.4
C12A C11A H11A 119.4
C11A C12A C13A 119.2(5)
C11A C12A H12A 120.4
C13A C12A H12A 120.4
C14A C13A C12A 119.7(6)
C14A C13A C23A 121.1(5)
C12A C13A C23A 119.1(5)
C13A C14A C15A 120.1(5)
C13A C14A H14A 120.0
C15A C14A H14A 120.0
C10A C15A C14A 119.9(5)
C10A C15A H15A 120.0
C14A C15A H15A 120.0
C21A C16A C17A 113.7(5)
C21A C16A C3A 121.6(6)
C17A C16A C3A 124.5(6)
C18A C17A C16A 123.8(6)
C18A C17A H17A 118.1
C16A C17A H17A 118.1
C17A C18A C19A 120.5(6)
C17A C18A H18A 119.8
C19A C18A H18A 119.8
O1A C19A C18A 118.0(5)
O1A C19A C20A 123.9(6)
C18A C19A C20A 118.0(6)
C21A C20A C19A 119.0(6)
C21A C20A H20A 120.5
C19A C20A H20A 120.5
C20A C21A C16A 125.0(6)
C20A C21A H21A 117.5
C16A C21A H21A 117.5
N2A C22A H22D 109.5
N2A C22A H22E 109.5
H22D C22A H22E 109.5
N2A C22A H22F 109.5
H22D C22A H22F 109.5
H22E C22A H22F 109.5
N3A C23A C13A 178.1(7)
C29A C24A C25A 122.9(6)
C29A C24A O1A 121.9(6)
C25A C24A O1A 115.2(6)
C24A C25A C26A 119.1(7)
C24A C25A H25A 120.5
C26A C25A H25A 120.5
C27A C26A C25A 119.1(7)
C27A C26A H26A 120.5
C25A C26A H26A 120.5
C26A C27A C28A 122.2(7)
C26A C27A H27A 118.9
C28A C27A H27A 118.9
C29A C28A C27A 118.5(7)
C29A C28A H28A 120.8
C27A C28A H28A 120.8
C24A C29A C28A 118.3(7)
C24A C29A H29A 120.8
C28A C29A H29A 120.8
C19B O1B C24B 120.1(5)
C3B N1B C4B 120.0(5)
C4B N2B C5B 120.8(5)
C4B N2B C22B 119.3(5)
C5B N2B C22B 118.2(5)
C2B C1B C9B 119.6(5)
C2B C1B C10B 120.1(5)
C9B C1B C10B 120.3(5)
C1B C2B C3B 120.9(5)
C1B C2B H2B 119.6
C3B C2B H2B 119.6
N1B C3B C2B 119.8(5)
N1B C3B C16B 117.2(5)
C2B C3B C16B 122.9(5)
N1B C4B N2B 116.3(5)
N1B C4B C9B 123.3(5)
N2B C4B C9B 120.2(5)
N2B C5B C6B 114.2(5)
N2B C5B H5B1 108.7
C6B C5B H5B1 108.7
N2B C5B H5B2 108.7
C6B C5B H5B2 108.7
H5B1 C5B H5B2 107.6
C5B C6B C7B 109.4(5)
C5B C6B H6B1 109.8
C7B C6B H6B1 109.8
C5B C6B H6B2 109.8
C7B C6B H6B2 109.8
H6B1 C6B H6B2 108.2
C8B C7B C6B 113.4(5)
C8B C7B H7B1 108.9
C6B C7B H7B1 108.9
C8B C7B H7B2 108.9
C6B C7B H7B2 108.9
H7B1 C7B H7B2 107.7
C7B C8B C9B 115.3(5)
C7B C8B H8B1 108.5
C9B C8B H8B1 108.5
C7B C8B H8B2 108.5
C9B C8B H8B2 108.5
H8B1 C8B H8B2 107.5
C1B C9B C4B 115.9(5)
C1B C9B C8B 119.6(5)
C4B C9B C8B 124.5(5)
C15B C10B C11B 120.0(6)
C15B C10B C1B 121.9(5)
C11B C10B C1B 118.1(5)
C12B C11B C10B 120.5(5)
C12B C11B H11B 119.7
C10B C11B H11B 119.7
C11B C12B C13B 119.7(6)
C11B C12B H12B 120.2
C13B C12B H12B 120.1
C12B C13B C14B 119.9(6)
C12B C13B C23B 119.5(6)
C14B C13B C23B 120.6(5)
C13B C14B C15B 119.3(5)
C13B C14B H14B 120.3
C15B C14B H14B 120.4
C10B C15B C14B 120.6(6)
C10B C15B H15B 119.7
C14B C15B H15B 119.7
C17B C16B C21B 116.8(5)
C17B C16B C3B 123.8(5)
C21B C16B C3B 119.3(5)
C18B C17B C16B 122.1(6)
C18B C17B H17B 119.0
C16B C17B H17B 119.0
C17B C18B C19B 120.5(5)
C17B C18B H18B 119.8
C19B C18B H18B 119.7
O1B C19B C18B 116.9(5)
O1B C19B C20B 123.4(5)
C18B C19B C20B 119.5(5)
C21B C20B C19B 119.5(6)
C21B C20B H20B 120.3
C19B C20B H20B 120.3
C20B C21B C16B 121.6(6)
C20B C21B H21B 119.2
C16B C21B H21B 119.2
N2B C22B H22G 109.5
N2B C22B H22H 109.5
H22G C22B H22H 109.5
N2B C22B H22I 109.5
H22G C22B H22I 109.5
H22H C22B H22I 109.5
N3B C23B C13B 176.5(8)
C29B C24B O1B 124.2(6)
C29B C24B C25B 120.7(6)
O1B C24B C25B 114.9(6)
C26B C25B C24B 118.3(6)
C26B C25B H25B 120.8
C24B C25B H25B 120.8
C27B C26B C25B 120.8(6)
C27B C26B H26B 119.6
C25B C26B H26B 119.6
C26B C27B C28B 120.4(6)
C26B C27B H27B 119.8
C28B C27B H27B 119.8
C29B C28B C27B 119.9(6)
C29B C28B H28B 120.1
C27B C28B H28B 120.0
C24B C29B C28B 119.7(6)
C24B C29B H29B 120.2
C28B C29B H29B 120.1
C24C O1C C19C 120.5(5)
C4C N1C C3C 118.2(6)
C4C N2C C22C 117.3(5)
C4C N2C C5C 117.4(6)
C22C N2C C5C 118.7(5)
C9C C1C C2C 120.7(6)
C9C C1C C10C 119.8(5)
C2C C1C C10C 119.4(6)
C3C C2C C1C 119.7(6)
C3C C2C H2C 120.2
C1C C2C H2C 120.2
N1C C3C C2C 121.5(6)
N1C C3C C16C 115.3(5)
C2C C3C C16C 123.2(6)
N1C C4C N2C 114.2(6)
N1C C4C C9C 125.3(6)
N2C C4C C9C 120.3(6)
N2C C5C C6C 113.0(5)
N2C C5C H5C1 109.0
C6C C5C H5C1 109.0
N2C C5C H5C2 109.0
C6C C5C H5C2 109.0
H5C1 C5C H5C2 107.8
C5C C6C C7C 109.3(5)
C5C C6C H6C1 109.8
C7C C6C H6C1 109.7
C5C C6C H6C2 109.8
C7C C6C H6C2 109.9
H6C1 C6C H6C2 108.3
C8C C7C C6C 119.4(7)
C8C C7C H7C1 107.3
C6C C7C H7C1 107.4
C8C C7C H7C2 107.6
C6C C7C H7C2 107.6
H7C1 C7C H7C2 107.0
C7C C8C C9C 121.1(7)
C7C C8C H8C1 106.9
C9C C8C H8C1 107.0
C7C C8C H8C2 107.2
C9C C8C H8C2 107.1
H8C1 C8C H8C2 106.8
C1C C9C C4C 114.4(5)
C1C C9C C8C 121.1(6)
C4C C9C C8C 124.2(6)
C11C C10C C15C 117.5(6)
C11C C10C C1C 121.9(5)
C15C C10C C1C 120.6(6)
C12C C11C C10C 122.0(6)
C12C C11C H11C 119.0
C10C C11C H11C 119.0
C11C C12C C13C 119.8(6)
C11C C12C H12C 120.1
C13C C12C H12C 120.1
C14C C13C C12C 118.6(6)
C14C C13C C23C 122.5(6)
C12C C13C C23C 118.8(6)
C15C C14C C13C 120.7(6)
C15C C14C H14C 119.6
C13C C14C H14C 119.6
C14C C15C C10C 121.3(6)
C14C C15C H15C 119.3
C10C C15C H15C 119.3
C21C C16C C17C 117.1(5)
C21C C16C C3C 120.8(5)
C17C C16C C3C 121.9(5)
C18C C17C C16C 121.0(6)
C18C C17C H17C 119.5
C16C C17C H17C 119.5
C19C C18C C17C 119.9(6)
C19C C18C H18C 120.0
C17C C18C H18C 120.0
C18C C19C C20C 121.3(5)
C18C C19C O1C 117.3(5)
C20C C19C O1C 121.3(5)
C19C C20C C21C 118.2(6)
C19C C20C H20C 120.9
C21C C20C H20C 120.9
C16C C21C C20C 122.4(6)
C16C C21C H21C 118.8
C20C C21C H21C 118.8
N2C C22C H22J 109.5
N2C C22C H22K 109.5
H22J C22C H22K 109.5
N2C C22C H22L 109.5
H22J C22C H22L 109.5
H22K C22C H22L 109.5
N3C C23C C13C 176.1(8)
O1C C24C C25C 122.4(6)
O1C C24C C29C 115.4(6)
C25C C24C C29C 121.8(6)
C24C C25C C26C 117.1(6)
C24C C25C H25C 121.5
C26C C25C H25C 121.5
C27C C26C C25C 122.8(7)
C27C C26C H26C 118.6
C25C C26C H26C 118.6
C26C C27C C28C 119.0(7)
C26C C27C H27C 120.5
C28C C27C H27C 120.5
C29C C28C C27C 121.0(7)
C29C C28C H28C 119.5
C27C C28C H28C 119.5
C28C C29C C24C 118.3(7)
C28C C29C H29C 120.9
C24C C29C H29C 120.9
C19D O1D C24D 121.4(5)
C4D N1D C3D 119.9(5)
C4D N2D C22D 120.5(5)
C4D N2D C5D 117.5(5)
C22D N2D C5D 118.1(4)
C9D C1D C2D 121.7(5)
C9D C1D C10D 120.2(5)
C2D C1D C10D 118.1(5)
C3D C2D C1D 118.8(5)
C3D C2D H2D 120.6
C1D C2D H2D 120.6
N1D C3D C2D 121.3(5)
N1D C3D C16D 115.2(5)
C2D C3D C16D 123.5(5)
N1D C4D N2D 115.7(5)
N1D C4D C9D 123.5(5)
N2D C4D C9D 120.7(5)
N2D C5D C6D 111.4(4)
N2D C5D H5D1 109.4
C6D C5D H5D1 109.4
N2D C5D H5D2 109.4
C6D C5D H5D2 109.4
H5D1 C5D H5D2 108.0
C7D C6D C5D 109.4(5)
C7D C6D H6D1 109.8
C5D C6D H6D1 109.8
C7D C6D H6D2 109.8
C5D C6D H6D2 109.8
H6D1 C6D H6D2 108.3
C8D C7D C6D 114.4(5)
C8D C7D H7D1 108.7
C6D C7D H7D1 108.7
C8D C7D H7D2 108.6
C6D C7D H7D2 108.7
H7D1 C7D H7D2 107.6
C7D C8D C9D 116.7(5)
C7D C8D H8D1 108.1
C9D C8D H8D1 108.1
C7D C8D H8D2 108.1
C9D C8D H8D2 108.1
H8D1 C8D H8D2 107.3
C1D C9D C4D 114.6(5)
C1D C9D C8D 121.8(5)
C4D C9D C8D 123.2(5)
C15D C10D C11D 118.6(5)
C15D C10D C1D 121.3(4)
C11D C10D C1D 120.1(5)
C12D C11D C10D 120.5(6)
C12D C11D H11D 119.8
C10D C11D H11D 119.8
C11D C12D C13D 119.8(5)
C11D C12D H12D 120.1
C13D C12D H12D 120.1
C14D C13D C12D 120.2(5)
C14D C13D C23D 119.3(5)
C12D C13D C23D 120.4(5)
C13D C14D C15D 119.6(5)
C13D C14D H14D 120.2
C15D C14D H14D 120.2
C10D C15D C14D 121.3(5)
C10D C15D H15D 119.3
C14D C15D H15D 119.3
C21D C16D C17D 117.0(5)
C21D C16D C3D 121.5(5)
C17D C16D C3D 121.4(5)
C18D C17D C16D 120.9(5)
C18D C17D H17D 119.5
C16D C17D H17D 119.5
C17D C18D C19D 119.6(6)
C17D C18D H18D 120.2
C19D C18D H18D 120.2
C18D C19D C20D 120.8(6)
C18D C19D O1D 115.0(5)
C20D C19D O1D 124.2(6)
C21D C20D C19D 118.8(6)
C21D C20D H20D 120.6
C19D C20D H20D 120.6
C16D C21D C20D 122.8(6)
C16D C21D H21D 118.6
C20D C21D H21D 118.6
N2D C22D H22M 109.5
N2D C22D H22N 109.5
H22M C22D H22N 109.5
N2D C22D H22O 109.5
H22M C22D H22O 109.5
H22N C22D H22O 109.5
N3D C23D C13D 179.0(7)
C25D C24D C29D 121.3(6)
C25D C24D O1D 117.8(6)
C29D C24D O1D 120.6(6)
C24D C25D C26D 119.9(6)
C24D C25D H25D 120.0
C26D C25D H25D 120.1
C25D C26D C27D 120.5(7)
C25D C26D H26D 119.7
C27D C26D H26D 119.7
C28D C27D C26D 120.1(7)
C28D C27D H27D 120.0
C26D C27D H27D 120.0
C27D C28D C29D 120.6(7)
C27D C28D H28D 119.7
C29D C28D H28D 119.7
C24D C29D C28D 117.6(6)
C24D C29D H29D 121.2
C28D C29D H29D 121.2
C24E O1E C19E 119.5(5)
C3E N1E C4E 118.1(5)
C4E N2E C22E 115.1(4)
C4E N2E C5E 112.2(5)
C22E N2E C5E 116.8(5)
C9E C1E C2E 119.8(6)
C9E C1E C10E 122.3(5)
C2E C1E C10E 117.9(6)
C3E C2E C1E 118.2(6)
C3E C2E H2E 120.9
C1E C2E H2E 120.9
N1E C3E C2E 123.7(6)
N1E C3E C16E 113.5(5)
C2E C3E C16E 122.6(6)
N1E C4E N2E 117.5(5)
N1E C4E C9E 122.3(5)
N2E C4E C9E 120.2(5)
C6E C5E N2E 114.9(6)
C6E C5E H5E1 108.5
N2E C5E H5E1 108.5
C6E C5E H5E2 108.5
N2E C5E H5E2 108.6
H5E1 C5E H5E2 107.5
C5E C6E C7E 113.3(6)
C5E C6E H6E1 108.9
C7E C6E H6E1 108.9
C5E C6E H6E2 108.9
C7E C6E H6E2 108.9
H6E1 C6E H6E2 107.7
C6E C7E C8E 111.7(5)
C6E C7E H7E1 109.3
C8E C7E H7E1 109.3
C6E C7E H7E2 109.3
C8E C7E H7E2 109.3
H7E1 C7E H7E2 107.9
C7E C8E C9E 113.9(4)
C7E C8E H8E1 108.8
C9E C8E H8E1 108.8
C7E C8E H8E2 108.8
C9E C8E H8E2 108.8
H8E1 C8E H8E2 107.7
C1E C9E C4E 117.7(5)
C1E C9E C8E 124.1(5)
C4E C9E C8E 116.7(5)
C11E C10E C15E 117.9(6)
C11E C10E C1E 122.5(5)
C15E C10E C1E 119.6(5)
C12E C11E C10E 120.9(6)
C12E C11E H11E 119.6
C10E C11E H11E 119.6
C11E C12E C13E 120.7(5)
C11E C12E H12E 119.7
C13E C12E H12E 119.7
C12E C13E C14E 119.5(6)
C12E C13E C23E 121.2(5)
C14E C13E C23E 119.3(5)
C15E C14E C13E 119.9(5)
C15E C14E H14E 120.1
C13E C14E H14E 120.1
C14E C15E C10E 121.2(5)
C14E C15E H15E 119.4
C10E C15E H15E 119.4
C21E C16E C17E 120.1(5)
C21E C16E C3E 119.0(5)
C17E C16E C3E 120.9(5)
C16E C17E C18E 119.7(6)
C16E C17E H17E 120.2
C18E C17E H17E 120.1
C19E C18E C17E 118.5(6)
C19E C18E H18E 120.7
C17E C18E H18E 120.7
C20E C19E C18E 122.5(5)
C20E C19E O1E 123.3(6)
C18E C19E O1E 114.1(5)
C19E C20E C21E 119.3(5)
C19E C20E H20E 120.4
C21E C20E H20E 120.4
C16E C21E C20E 120.0(5)
C16E C21E H21E 120.0
C20E C21E H21E 120.0
N2E C22E H22P 109.5
N2E C22E H22Q 109.5
H22P C22E H22Q 109.5
N2E C22E H22R 109.5
H22P C22E H22R 109.5
H22Q C22E H22R 109.5
N3E C23E C13E 178.6(7)
C25E C24E C29E 121.8(5)
C25E C24E O1E 116.9(5)
C29E C24E O1E 121.2(5)
C24E C25E C26E 119.5(6)
C24E C25E H25E 120.3
C26E C25E H25E 120.3
C25E C26E C27E 120.9(6)
C25E C26E H26E 119.6
C27E C26E H26E 119.6
C28E C27E C26E 117.5(6)
C28E C27E H27E 121.2
C26E C27E H27E 121.3
C27E C28E C29E 122.7(6)
C27E C28E H28E 118.6
C29E C28E H28E 118.6
C28E C29E C24E 117.6(6)
C28E C29E H29E 121.2
C24E C29E H29E 121.2
C24F O1F C19F 119.0(5)
C4F N1F C3F 118.6(5)
C4F N2F C22F 114.5(5)
C4F N2F C5F 115.1(5)
C22F N2F C5F 112.5(5)
C9F C1F C2F 120.0(5)
C9F C1F C10F 122.4(5)
C2F C1F C10F 117.6(5)
C3F C2F C1F 119.1(5)
C3F C2F H2F 120.4
C1F C2F H2F 120.4
N1F C3F C2F 121.8(5)
N1F C3F C16F 115.3(5)
C2F C3F C16F 122.8(5)
N1F C4F N2F 116.7(5)
N1F C4F C9F 124.3(5)
N2F C4F C9F 118.9(5)
N2F C5F C6F 114.3(5)
N2F C5F H5F1 108.7
C6F C5F H5F1 108.7
N2F C5F H5F2 108.7
C6F C5F H5F2 108.7
H5F1 C5F H5F2 107.6
C5F C6F C7F 113.2(5)
C5F C6F H6F1 108.9
C7F C6F H6F1 108.9
C5F C6F H6F2 108.9
C7F C6F H6F2 108.9
H6F1 C6F H6F2 107.7
C8F C7F C6F 114.3(5)
C8F C7F H7F1 108.7
C6F C7F H7F1 108.7
C8F C7F H7F2 108.7
C6F C7F H7F2 108.7
H7F1 C7F H7F2 107.6
C7F C8F C9F 114.7(5)
C7F C8F H8F1 108.6
C9F C8F H8F1 108.6
C7F C8F H8F2 108.6
C9F C8F H8F2 108.6
H8F1 C8F H8F2 107.6
C1F C9F C4F 116.1(5)
C1F C9F C8F 123.3(5)
C4F C9F C8F 120.2(5)
C15F C10F C11F 117.3(5)
C15F C10F C1F 122.3(5)
C11F C10F C1F 120.4(5)
C12F C11F C10F 121.9(5)
C12F C11F H11F 119.1
C10F C11F H11F 119.1
C11F C12F C13F 118.9(5)
C11F C12F H12F 120.5
C13F C12F H12F 120.5
C14F C13F C12F 120.2(5)
C14F C13F C23F 121.2(5)
C12F C13F C23F 118.6(5)
C15F C14F C13F 119.8(5)
C15F C14F H14F 120.1
C13F C14F H14F 120.1
C10F C15F C14F 121.9(6)
C10F C15F H15F 119.1
C14F C15F H15F 119.1
C21F C16F C17F 120.3(5)
C21F C16F C3F 118.2(5)
C17F C16F C3F 121.4(5)
C16F C17F C18F 120.2(6)
C16F C17F H17F 119.9
C18F C17F H17F 119.9
C19F C18F C17F 117.7(5)
C19F C18F H18F 121.2
C17F C18F H18F 121.1
C20F C19F C18F 123.9(5)
C20F C19F O1F 121.1(5)
C18F C19F O1F 115.0(5)
C19F C20F C21F 118.8(6)
C19F C20F H20F 120.6
C21F C20F H20F 120.6
C16F C21F C20F 119.1(5)
C16F C21F H21F 120.4
C20F C21F H21F 120.4
N2F C22F H22S 109.5
N2F C22F H22T 109.5
H22S C22F H22T 109.5
N2F C22F H22U 109.5
H22S C22F H22U 109.5
H22T C22F H22U 109.5
N3F C23F C13F 177.5(8)
O1F C24F C25F 124.2(6)
O1F C24F C29F 116.2(6)
C25F C24F C29F 119.3(6)
C24F C25F C26F 120.0(6)
C24F C25F H25F 120.0
C26F C25F H25F 120.0
C27F C26F C25F 120.9(7)
C27F C26F H26F 119.5
C25F C26F H26F 119.5
C26F C27F C28F 119.0(7)
C26F C27F H27F 120.5
C28F C27F H27F 120.5
C29F C28F C27F 122.3(7)
C29F C28F H28F 118.9
C27F C28F H28F 118.9
C28F C29F C24F 118.5(7)
C28F C29F H29F 120.8
C24F C29F H29F 120.8
C19G O1G C24G 120.3(5)
C4G N1G C3G 119.6(5)
C4G N2G C5G 115.6(5)
C4G N2G C22G 115.6(4)
C5G N2G C22G 113.5(4)
C2G C1G C9G 119.1(6)
C2G C1G C10G 117.1(5)
C9G C1G C10G 123.8(5)
C1G C2G C3G 119.4(6)
C1G C2G H2G 120.3
C3G C2G H2G 120.3
N1G C3G C2G 121.1(5)
N1G C3G C16G 115.1(5)
C2G C3G C16G 123.5(6)
N1G C4G N2G 116.8(5)
N1G C4G C9G 122.5(5)
N2G C4G C9G 120.7(5)
N2G C5G C6G 113.7(5)
N2G C5G H5G1 108.8
C6G C5G H5G1 108.8
N2G C5G H5G2 108.8
C6G C5G H5G2 108.8
H5G1 C5G H5G2 107.7
C7G C6G C5G 116.5(5)
C7G C6G H6G1 108.1
C5G C6G H6G1 108.2
C7G C6G H6G2 108.2
C5G C6G H6G2 108.2
H6G1 C6G H6G2 107.3
C6G C7G C8G 109.4(4)
C6G C7G H7G1 109.8
C8G C7G H7G1 109.8
C6G C7G H7G2 109.8
C8G C7G H7G2 109.8
H7G1 C7G H7G2 108.2
C9G C8G C7G 114.8(4)
C9G C8G H8G1 108.6
C7G C8G H8G1 108.6
C9G C8G H8G2 108.6
C7G C8G H8G2 108.6
H8G1 C8G H8G2 107.5
C1G C9G C4G 118.1(5)
C1G C9G C8G 122.8(5)
C4G C9G C8G 118.4(5)
C15G C10G C11G 119.1(6)
C15G C10G C1G 120.5(5)
C11G C10G C1G 120.3(5)
C12G C11G C10G 120.2(5)
C12G C11G H11G 119.9
C10G C11G H11G 119.9
C13G C12G C11G 118.8(5)
C13G C12G H12G 120.6
C11G C12G H12G 120.6
C14G C13G C12G 121.2(6)
C14G C13G C23G 120.6(5)
C12G C13G C23G 118.1(5)
C15G C14G C13G 119.2(5)
C15G C14G H14G 120.4
C13G C14G H14G 120.4
C14G C15G C10G 121.4(5)
C14G C15G H15G 119.3
C10G C15G H15G 119.3
C21G C16G C17G 116.1(5)
C21G C16G C3G 123.3(6)
C17G C16G C3G 120.5(5)
C18G C17G C16G 122.8(6)
C18G C17G H17G 118.6
C16G C17G H17G 118.6
C17G C18G C19G 120.4(6)
C17G C18G H18G 119.8
C19G C18G H18G 119.8
O1G C19G C18G 124.5(6)
O1G C19G C20G 117.0(5)
C18G C19G C20G 118.4(5)
C21G C20G C19G 120.3(6)
C21G C20G H20G 119.8
C19G C20G H20G 119.8
C20G C21G C16G 121.9(6)
C20G C21G H21G 119.0
C16G C21G H21G 119.0
N2G C22G H22V 109.5
N2G C22G H22W 109.5
H22V C22G H22W 109.5
N2G C22G H22$ 109.5
H22V C22G H22$ 109.5
H22W C22G H22$ 109.5
N3G C23G C13G 178.2(7)
C25G C24G C29G 121.6(6)
C25G C24G O1G 117.6(5)
C29G C24G O1G 120.6(5)
C24G C25G C26G 120.1(6)
C24G C25G H25G 120.0
C26G C25G H25G 120.0
C27G C26G C25G 119.3(7)
C27G C26G H26G 120.3
C25G C26G H26G 120.3
C26G C27G C28G 119.6(6)
C26G C27G H27G 120.2
C28G C27G H27G 120.2
C29G C28G C27G 121.3(6)
C29G C28G H28G 119.4
C27G C28G H28G 119.4
C28G C29G C24G 118.1(6)
C28G C29G H29G 121.0
C24G C29G H29G 121.0

loop_
_geom_bond_atom_site_label_1
_geom_bond_atom_site_label_2
_geom_bond_distance
O1 C19 1.391(7)
O1 C24 1.407(7)
N1 C3 1.343(7)
N1 C4 1.361(7)
N2 C4 1.357(7)
N2 C5 1.451(6)
N2 C22 1.459(7)
N3 C23 1.149(7)
C1 C9 1.383(8)
C1 C2 1.402(8)
C1 C10 1.479(8)
C2 C3 1.374(8)
C2 H2 0.9500
C3 C16 1.496(8)
C4 C9 1.420(8)
C5 C6 1.508(7)
C5 H5A 0.9900
C5 H5B 0.9900
C6 C7 1.532(7)
C6 H6A 0.9900
C6 H6B 0.9900
C7 C8 1.572(7)
C7 H7A 0.9900
C7 H7B 0.9900
C8 C9 1.535(7)
C8 H8A 0.9900
C8 H8B 0.9900
C10 C15 1.378(8)
C10 C11 1.396(7)
C11 C12 1.379(8)
C11 H11 0.9500
C12 C13 1.379(7)
C12 H12 0.9500
C13 C14 1.385(8)
C13 C23 1.441(8)
C14 C15 1.394(8)
C14 H14 0.9500
C15 H15 0.9500
C16 C17 1.363(8)
C16 C21 1.406(8)
C17 C18 1.394(8)
C17 H17 0.9500
C18 C19 1.402(8)
C18 H18 0.9500
C19 C20 1.360(8)
C20 C21 1.394(8)
C20 H20 0.9500
C21 H21 0.9500
C22 H22A 0.9800
C22 H22B 0.9800
C22 H22C 0.9800
C24 C29 1.354(8)
C24 C25 1.389(8)
C25 C26 1.406(9)
C25 H25 0.9500
C26 C27 1.354(10)
C26 H26 0.9500
C27 C28 1.425(11)
C27 H27 0.9500
C28 C29 1.379(9)
C28 H28 0.9500
C29 H29 0.9500
O1A C19A 1.367(7)
O1A C24A 1.414(8)
N1A C4A 1.318(7)
N1A C3A 1.377(7)
N2A C4A 1.389(7)
N2A C22A 1.447(8)
N2A C5A 1.485(7)
N3A C23A 1.155(8)
C1A C2A 1.382(9)
C1A C9A 1.419(8)
C1A C10A 1.496(8)
C2A C3A 1.389(8)
C2A H2A 0.9500
C3A C16A 1.452(8)
C4A C9A 1.419(8)
C5A C6A 1.442(10)
C5A H5A1 0.9900
C5A H5A2 0.9900
C6A C7A 1.436(10)
C6A H6A1 0.9900
C6A H6A2 0.9900
C7A C8A 1.545(8)
C7A H7A1 0.9900
C7A H7A2 0.9900
C8A C9A 1.478(8)
C8A H8A1 0.9900
C8A H8A2 0.9900
C10A C11A 1.362(8)
C10A C15A 1.388(7)
C11A C12A 1.393(8)
C11A H11A 0.9500
C12A C13A 1.394(7)
C12A H12A 0.9500
C13A C14A 1.385(8)
C13A C23A 1.433(9)
C14A C15A 1.392(9)
C14A H14A 0.9500
C15A H15A 0.9500
C16A C21A 1.399(8)
C16A C17A 1.403(9)
C17A C18A 1.352(9)
C17A H17A 0.9500
C18A C19A 1.385(8)
C18A H18A 0.9500
C19A C20A 1.419(8)
C20A C21A 1.344(8)
C20A H20A 0.9500
C21A H21A 0.9500
C22A H22D 0.9800
C22A H22E 0.9800
C22A H22F 0.9800
C24A C29A 1.369(9)
C24A C25A 1.375(9)
C25A C26A 1.377(10)
C25A H25A 0.9500
C26A C27A 1.360(11)
C26A H26A 0.9500
C27A C28A 1.403(11)
C27A H27A 0.9500
C28A C29A 1.387(10)
C28A H28A 0.9500
C29A H29A 0.9500
O1B C19B 1.375(7)
O1B C24B 1.390(7)
N1B C3B 1.341(7)
N1B C4B 1.344(7)
N2B C4B 1.377(7)
N2B C5B 1.429(7)
N2B C22B 1.452(7)
N3B C23B 1.152(9)
C1B C2B 1.380(8)
C1B C9B 1.407(8)
C1B C10B 1.499(8)
C2B C3B 1.397(8)
C2B H2B 0.9500
C3B C16B 1.487(8)
C4B C9B 1.409(8)
C5B C6B 1.498(8)
C5B H5B1 0.9900
C5B H5B2 0.9900
C6B C7B 1.534(7)
C6B H6B1 0.9900
C6B H6B2 0.9900
C7B C8B 1.480(7)
C7B H7B1 0.9900
C7B H7B2 0.9900
C8B C9B 1.529(8)
C8B H8B1 0.9900
C8B H8B2 0.9900
C10B C15B 1.356(7)
C10B C11B 1.393(8)
C11B C12B 1.367(9)
C11B H11B 0.9500
C12B C13B 1.390(8)
C12B H12B 0.9500
C13B C14B 1.390(8)
C13B C23B 1.448(10)
C14B C15B 1.393(9)
C14B H14B 0.9500
C15B H15B 0.9500
C16B C17B 1.391(8)
C16B C21B 1.418(8)
C17B C18B 1.373(8)
C17B H17B 0.9500
C18B C19B 1.385(8)
C18B H18B 0.9500
C19B C20B 1.398(8)
C20B C21B 1.384(8)
C20B H20B 0.9500
C21B H21B 0.9500
C22B H22G 0.9800
C22B H22H 0.9800
C22B H22I 0.9800
C24B C29B 1.361(9)
C24B C25B 1.406(8)
C25B C26B 1.389(9)
C25B H25B 0.9500
C26B C27B 1.347(9)
C26B H26B 0.9500
C27B C28B 1.390(9)
C27B H27B 0.9500
C28B C29B 1.380(9)
C28B H28B 0.9500
C29B H29B 0.9500
O1C C24C 1.370(7)
O1C C19C 1.396(7)
N1C C4C 1.330(8)
N1C C3C 1.356(8)
N2C C4C 1.406(8)
N2C C22C 1.455(9)
N2C C5C 1.465(8)
N3C C23C 1.144(9)
C1C C9C 1.389(9)
C1C C2C 1.409(8)
C1C C10C 1.495(9)
C2C C3C 1.364(9)
C2C H2C 0.9500
C3C C16C 1.470(8)
C4C C9C 1.421(9)
C5C C6C 1.480(9)
C5C H5C1 0.9900
C5C H5C2 0.9900
C6C C7C 1.593(9)
C6C H6C1 0.9900
C6C H6C2 0.9900
C7C C8C 1.324(9)
C7C H7C1 0.9900
C7C H7C2 0.9900
C8C C9C 1.513(8)
C8C H8C1 0.9900
C8C H8C2 0.9900
C10C C11C 1.382(9)
C10C C15C 1.402(8)
C11C C12C 1.374(9)
C11C H11C 0.9500
C12C C13C 1.399(8)
C12C H12C 0.9500
C13C C14C 1.392(8)
C13C C23C 1.420(10)
C14C C15C 1.361(9)
C14C H14C 0.9500
C15C H15C 0.9500
C16C C21C 1.386(8)
C16C C17C 1.419(8)
C17C C18C 1.387(8)
C17C H17C 0.9500
C18C C19C 1.367(8)
C18C H18C 0.9500
C19C C20C 1.392(8)
C20C C21C 1.397(8)
C20C H20C 0.9500
C21C H21C 0.9500
C22C H22J 0.9800
C22C H22K 0.9800
C22C H22L 0.9800
C24C C25C 1.384(9)
C24C C29C 1.415(9)
C25C C26C 1.411(9)
C25C H25C 0.9500
C26C C27C 1.342(11)
C26C H26C 0.9500
C27C C28C 1.418(11)
C27C H27C 0.9500
C28C C29C 1.368(9)
C28C H28C 0.9500
C29C H29C 0.9500
O1D C19D 1.390(7)
O1D C24D 1.394(7)
N1D C4D 1.336(7)
N1D C3D 1.349(7)
N2D C4D 1.390(7)
N2D C22D 1.433(8)
N2D C5D 1.487(6)
N3D C23D 1.135(8)
C1D C9D 1.382(7)
C1D C2D 1.416(8)
C1D C10D 1.491(8)
C2D C3D 1.384(8)
C2D H2D 0.9500
C3D C16D 1.477(8)
C4D C9D 1.450(7)
C5D C6D 1.509(8)
C5D H5D1 0.9900
C5D H5D2 0.9900
C6D C7D 1.509(8)
C6D H6D1 0.9900
C6D H6D2 0.9900
C7D C8D 1.486(8)
C7D H7D1 0.9900
C7D H7D2 0.9900
C8D C9D 1.515(8)
C8D H8D1 0.9900
C8D H8D2 0.9900
C10D C15D 1.367(8)
C10D C11D 1.415(7)
C11D C12D 1.386(9)
C11D H11D 0.9500
C12D C13D 1.393(8)
C12D H12D 0.9500
C13D C14D 1.379(7)
C13D C23D 1.453(8)
C14D C15D 1.405(8)
C14D H14D 0.9500
C15D H15D 0.9500
C16D C21D 1.361(8)
C16D C17D 1.432(7)
C17D C18D 1.368(8)
C17D H17D 0.9500
C18D C19D 1.371(8)
C18D H18D 0.9500
C19D C20D 1.387(8)
C20D C21D 1.373(8)
C20D H20D 0.9500
C21D H21D 0.9500
C22D H22M 0.9800
C22D H22N 0.9800
C22D H22O 0.9800
C24D C25D 1.343(9)
C24D C29D 1.392(8)
C25D C26D 1.367(9)
C25D H25D 0.9500
C26D C27D 1.369(10)
C26D H26D 0.9500
C27D C28D 1.350(10)
C27D H27D 0.9500
C28D C29D 1.400(9)
C28D H28D 0.9500
C29D H29D 0.9500
O1E C24E 1.400(7)
O1E C19E 1.406(7)
N1E C3E 1.337(8)
N1E C4E 1.346(7)
N2E C4E 1.423(7)
N2E C22E 1.480(7)
N2E C5E 1.510(8)
N3E C23E 1.139(8)
C1E C9E 1.360(9)
C1E C2E 1.418(8)
C1E C10E 1.495(9)
C2E C3E 1.369(8)
C2E H2E 0.9500
C3E C16E 1.535(8)
C4E C9E 1.433(8)
C5E C6E 1.443(9)
C5E H5E1 0.9900
C5E H5E2 0.9900
C6E C7E 1.539(8)
C6E H6E1 0.9900
C6E H6E2 0.9900
C7E C8E 1.540(7)
C7E H7E1 0.9900
C7E H7E2 0.9900
C8E C9E 1.547(8)
C8E H8E1 0.9900
C8E H8E2 0.9900
C10E C11E 1.398(8)
C10E C15E 1.416(8)
C11E C12E 1.378(8)
C11E H11E 0.9500
C12E C13E 1.394(8)
C12E H12E 0.9500
C13E C14E 1.395(8)
C13E C23E 1.435(9)
C14E C15E 1.378(8)
C14E H14E 0.9500
C15E H15E 0.9500
C16E C21E 1.384(8)
C16E C17E 1.390(8)
C17E C18E 1.406(8)
C17E H17E 0.9500
C18E C19E 1.384(8)
C18E H18E 0.9500
C19E C20E 1.350(8)
C20E C21E 1.404(8)
C20E H20E 0.9500
C21E H21E 0.9500
C22E H22P 0.9800
C22E H22Q 0.9800
C22E H22R 0.9800
C24E C25E 1.358(8)
C24E C29E 1.400(8)
C25E C26E 1.387(8)
C25E H25E 0.9500
C26E C27E 1.407(9)
C26E H26E 0.9500
C27E C28E 1.379(9)
C27E H27E 0.9500
C28E C29E 1.385(9)
C28E H28E 0.9500
C29E H29E 0.9500
O1F C24F 1.352(7)
O1F C19F 1.417(7)
N1F C4F 1.334(7)
N1F C3F 1.342(7)
N2F C4F 1.416(7)
N2F C22F 1.458(7)
N2F C5F 1.507(7)
N3F C23F 1.157(8)
C1F C9F 1.379(8)
C1F C2F 1.416(8)
C1F C10F 1.483(8)
C2F C3F 1.387(8)
C2F H2F 0.9500
C3F C16F 1.506(8)
C4F C9F 1.423(8)
C5F C6F 1.522(8)
C5F H5F1 0.9900
C5F H5F2 0.9900
C6F C7F 1.566(8)
C6F H6F1 0.9900
C6F H6F2 0.9900
C7F C8F 1.475(7)
C7F H7F1 0.9900
C7F H7F2 0.9900
C8F C9F 1.527(8)
C8F H8F1 0.9900
C8F H8F2 0.9900
C10F C15F 1.388(8)
C10F C11F 1.428(7)
C11F C12F 1.378(8)
C11F H11F 0.9500
C12F C13F 1.409(7)
C12F H12F 0.9500
C13F C14F 1.393(8)
C13F C23F 1.434(9)
C14F C15F 1.389(9)
C14F H14F 0.9500
C15F H15F 0.9500
C16F C21F 1.388(8)
C16F C17F 1.395(8)
C17F C18F 1.421(8)
C17F H17F 0.9500
C18F C19F 1.374(8)
C18F H18F 0.9500
C19F C20F 1.351(8)
C20F C21F 1.434(8)
C20F H20F 0.9500
C21F H21F 0.9500
C22F H22S 0.9800
C22F H22T 0.9800
C22F H22U 0.9800
C24F C25F 1.370(9)
C24F C29F 1.424(8)
C25F C26F 1.403(9)
C25F H25F 0.9500
C26F C27F 1.353(11)
C26F H26F 0.9500
C27F C28F 1.385(12)
C27F H27F 0.9500
C28F C29F 1.366(10)
C28F H28F 0.9500
C29F H29F 0.9500
O1G C19G 1.358(7)
O1G C24G 1.409(7)
N1G C4G 1.340(7)
N1G C3G 1.349(7)
N2G C4G 1.390(7)
N2G C5G 1.458(7)
N2G C22G 1.487(7)
N3G C23G 1.145(8)
C1G C2G 1.392(8)
C1G C9G 1.397(8)
C1G C10G 1.504(9)
C2G C3G 1.397(8)
C2G H2G 0.9500
C3G C16G 1.489(8)
C4G C9G 1.400(8)
C5G C6G 1.530(8)
C5G H5G1 0.9900
C5G H5G2 0.9900
C6G C7G 1.488(8)
C6G H6G1 0.9900
C6G H6G2 0.9900
C7G C8G 1.577(6)
C7G H7G1 0.9900
C7G H7G2 0.9900
C8G C9G 1.501(7)
C8G H8G1 0.9900
C8G H8G2 0.9900
C10G C15G 1.371(8)
C10G C11G 1.398(8)
C11G C12G 1.389(9)
C11G H11G 0.9500
C12G C13G 1.386(8)
C12G H12G 0.9500
C13G C14G 1.377(8)
C13G C23G 1.468(9)
C14G C15G 1.372(8)
C14G H14G 0.9500
C15G H15G 0.9500
C16G C21G 1.399(8)
C16G C17G 1.411(8)
C17G C18G 1.340(8)
C17G H17G 0.9500
C18G C19G 1.399(8)
C18G H18G 0.9500
C19G C20G 1.402(8)
C20G C21G 1.365(8)
C20G H20G 0.9500
C21G H21G 0.9500
C22G H22V 0.9800
C22G H22W 0.9800
C22G H22$ 0.9800
C24G C25G 1.331(8)
C24G C29G 1.404(8)
C25G C26G 1.403(9)
C25G H25G 0.9500
C26G C27G 1.369(10)
C26G H26G 0.9500
C27G C28G 1.390(9)
C27G H27G 0.9500
C28G C29G 1.358(9)
C28G H28G 0.9500
C29G H29G 0.9500

loop_
_geom_torsion_atom_site_label_1
_geom_torsion_atom_site_label_2
_geom_torsion_atom_site_label_3
_geom_torsion_atom_site_label_4
_geom_torsion
C9 C1 C2 C3 1.0(8)
C10 C1 C2 C3 -179.2(5)
C4 N1 C3 C2 -0.2(8)
C4 N1 C3 C16 -177.0(4)
C1 C2 C3 N1 0.7(8)
C1 C2 C3 C16 177.2(5)
C5 N2 C4 N1 -151.7(5)
C22 N2 C4 N1 7.5(7)
C5 N2 C4 C9 29.3(7)
C22 N2 C4 C9 -171.5(5)
C3 N1 C4 N2 178.9(4)
C3 N1 C4 C9 -2.1(7)
C4 N2 C5 C6 -88.7(6)
C22 N2 C5 C6 111.3(6)
N2 C5 C6 C7 45.8(7)
C5 C6 C7 C8 42.7(6)
C6 C7 C8 C9 -82.7(5)
C2 C1 C9 C4 -3.1(7)
C10 C1 C9 C4 177.1(5)
C2 C1 C9 C8 170.2(5)
C10 C1 C9 C8 -9.6(7)
N2 C4 C9 C1 -177.4(5)
N1 C4 C9 C1 3.7(7)
N2 C4 C9 C8 9.7(8)
N1 C4 C9 C8 -169.2(5)
C7 C8 C9 C1 -142.8(5)
C7 C8 C9 C4 30.1(7)
C9 C1 C10 C15 114.7(6)
C2 C1 C10 C15 -65.1(8)
C9 C1 C10 C11 -65.1(8)
C2 C1 C10 C11 115.1(6)
C15 C10 C11 C12 -0.5(9)
C1 C10 C11 C12 179.3(5)
C10 C11 C12 C13 1.4(9)
C11 C12 C13 C14 -1.4(9)
C11 C12 C13 C23 -177.8(6)
C12 C13 C14 C15 0.6(9)
C23 C13 C14 C15 177.0(6)
C11 C10 C15 C14 -0.4(9)
C1 C10 C15 C14 179.9(6)
C13 C14 C15 C10 0.3(10)
N1 C3 C16 C17 168.5(5)
C2 C3 C16 C17 -8.3(8)
N1 C3 C16 C21 -7.4(7)
C2 C3 C16 C21 175.9(5)
C21 C16 C17 C18 -1.4(8)
C3 C16 C17 C18 -177.4(5)
C16 C17 C18 C19 0.3(8)
C24 O1 C19 C20 -33.5(8)
C24 O1 C19 C18 152.8(5)
C17 C18 C19 C20 1.7(8)
C17 C18 C19 O1 175.7(5)
O1 C19 C20 C21 -175.8(5)
C18 C19 C20 C21 -2.5(9)
C19 C20 C21 C16 1.3(8)
C17 C16 C21 C20 0.6(8)
C3 C16 C21 C20 176.7(5)
C12 C13 C23 N3 46(14)
C14 C13 C23 N3 -131(13)
C19 O1 C24 C29 -36.2(7)
C19 O1 C24 C25 146.1(5)
C29 C24 C25 C26 -0.2(8)
O1 C24 C25 C26 177.6(5)
C24 C25 C26 C27 1.5(9)
C25 C26 C27 C28 -2.0(11)
C26 C27 C28 C29 1.4(11)
C25 C24 C29 C28 -0.4(9)
O1 C24 C29 C28 -177.9(5)
C27 C28 C29 C24 -0.2(10)
C9A C1A C2A C3A -3.9(8)
C10A C1A C2A C3A 177.6(5)
C4A N1A C3A C2A -2.7(7)
C4A N1A C3A C16A 175.6(5)
C1A C2A C3A N1A 2.6(8)
C1A C2A C3A C16A -175.5(5)
C3A N1A C4A N2A 178.9(5)
C3A N1A C4A C9A 4.3(8)
C22A N2A C4A N1A -14.0(7)
C5A N2A C4A N1A 121.0(5)
C22A N2A C4A C9A 160.8(5)
C5A N2A C4A C9A -64.1(7)
C4A N2A C5A C6A 80.9(8)
C22A N2A C5A C6A -142.3(7)
N2A C5A C6A C7A -57.6(10)
C5A C6A C7A C8A 53.1(10)
C6A C7A C8A C9A -73.0(8)
C2A C1A C9A C4A 5.1(7)
C10A C1A C9A C4A -176.5(5)
C2A C1A C9A C8A -171.7(5)
C10A C1A C9A C8A 6.8(8)
N1A C4A C9A C1A -5.5(7)
N2A C4A C9A C1A -179.9(5)
N1A C4A C9A C8A 171.3(5)
N2A C4A C9A C8A -3.1(7)
C7A C8A C9A C1A -116.9(6)
C7A C8A C9A C4A 66.5(7)
C2A C1A C10A C11A -120.6(6)
C9A C1A C10A C11A 60.9(8)
C2A C1A C10A C15A 55.8(8)
C9A C1A C10A C15A -122.7(6)
C15A C10A C11A C12A 2.2(9)
C1A C10A C11A C12A 178.6(6)
C10A C11A C12A C13A 0.2(9)
C11A C12A C13A C14A -1.8(9)
C11A C12A C13A C23A 178.4(6)
C12A C13A C14A C15A 1.0(10)
C23A C13A C14A C15A -179.2(6)
C11A C10A C15A C14A -3.0(10)
C1A C10A C15A C14A -179.4(6)
C13A C14A C15A C10A 1.4(10)
N1A C3A C16A C21A 1.4(7)
C2A C3A C16A C21A 179.6(5)
N1A C3A C16A C17A -173.2(5)
C2A C3A C16A C17A 5.0(9)
C21A C16A C17A C18A 2.2(8)
C3A C16A C17A C18A 177.2(5)
C16A C17A C18A C19A -1.3(9)
C24A O1A C19A C18A -161.5(5)
C24A O1A C19A C20A 20.6(8)
C17A C18A C19A O1A -178.2(5)
C17A C18A C19A C20A -0.2(8)
O1A C19A C20A C21A 178.5(5)
C18A C19A C20A C21A 0.6(8)
C19A C20A C21A C16A 0.4(9)
C17A C16A C21A C20A -1.7(8)
C3A C16A C21A C20A -176.9(5)
C14A C13A C23A N3A 106(19)
C12A C13A C23A N3A -74(20)
C19A O1A C24A C29A 49.8(8)
C19A O1A C24A C25A -132.4(6)
C29A C24A C25A C26A 0.0(9)
O1A C24A C25A C26A -177.9(6)
C24A C25A C26A C27A 0.7(10)
C25A C26A C27A C28A -0.8(12)
C26A C27A C28A C29A 0.1(11)
C25A C24A C29A C28A -0.7(9)
O1A C24A C29A C28A 177.0(6)
C27A C28A C29A C24A 0.6(10)
C9B C1B C2B C3B -2.6(8)
C10B C1B C2B C3B 179.5(5)
C4B N1B C3B C2B -3.0(8)
C4B N1B C3B C16B 172.9(5)
C1B C2B C3B N1B 0.6(8)
C1B C2B C3B C16B -175.1(5)
C3B N1B C4B N2B -176.0(5)
C3B N1B C4B C9B 7.7(9)
C5B N2B C4B N1B 150.0(5)
C22B N2B C4B N1B -14.8(9)
C5B N2B C4B C9B -33.6(9)
C22B N2B C4B C9B 161.6(6)
C4B N2B C5B C6B 90.2(7)
C22B N2B C5B C6B -104.8(7)
N2B C5B C6B C7B -45.5(8)
C5B C6B C7B C8B -42.5(7)
C6B C7B C8B C9B 81.8(6)
C2B C1B C9B C4B 6.6(8)
C10B C1B C9B C4B -175.5(5)
C2B C1B C9B C8B -172.4(6)
C10B C1B C9B C8B 5.4(9)
N1B C4B C9B C1B -9.4(9)
N2B C4B C9B C1B 174.5(6)
N1B C4B C9B C8B 169.6(6)
N2B C4B C9B C8B -6.6(10)
C7B C8B C9B C1B 148.5(6)
C7B C8B C9B C4B -30.5(9)
C2B C1B C10B C15B 59.8(8)
C9B C1B C10B C15B -118.1(7)
C2B C1B C10B C11B -117.3(6)
C9B C1B C10B C11B 64.9(8)
C15B C10B C11B C12B 2.2(10)
C1B C10B C11B C12B 179.4(6)
C10B C11B C12B C13B 0.1(10)
C11B C12B C13B C14B -2.2(10)
C11B C12B C13B C23B 178.5(6)
C12B C13B C14B C15B 1.8(10)
C23B C13B C14B C15B -178.8(6)
C11B C10B C15B C14B -2.6(10)
C1B C10B C15B C14B -179.6(6)
C13B C14B C15B C10B 0.5(10)
N1B C3B C16B C17B -169.3(5)
C2B C3B C16B C17B 6.5(8)
N1B C3B C16B C21B 7.1(8)
C2B C3B C16B C21B -177.1(5)
C21B C16B C17B C18B -1.2(8)
C3B C16B C17B C18B 175.3(5)
C16B C17B C18B C19B 1.0(8)
C24B O1B C19B C18B -162.0(5)
C24B O1B C19B C20B 21.4(8)
C17B C18B C19B O1B -177.8(5)
C17B C18B C19B C20B -1.0(8)
O1B C19B C20B C21B 177.8(5)
C18B C19B C20B C21B 1.3(8)
C19B C20B C21B C16B -1.5(8)
C17B C16B C21B C20B 1.4(8)
C3B C16B C21B C20B -175.2(5)
C12B C13B C23B N3B -63(12)
C14B C13B C23B N3B 118(12)
C19B O1B C24B C29B 51.5(7)
C19B O1B C24B C25B -133.9(5)
C29B C24B C25B C26B -3.3(8)
O1B C24B C25B C26B -178.2(5)
C24B C25B C26B C27B 1.8(9)
C25B C26B C27B C28B 0.4(10)
C26B C27B C28B C29B -1.1(10)
O1B C24B C29B C28B 177.0(5)
C25B C24B C29B C28B 2.6(8)
C27B C28B C29B C24B -0.4(9)
C9C C1C C2C C3C -1.0(9)
C10C C1C C2C C3C 178.9(5)
C4C N1C C3C C2C -2.0(8)
C4C N1C C3C C16C 176.1(5)
C1C C2C C3C N1C 0.2(9)
C1C C2C C3C C16C -177.7(5)
C3C N1C C4C N2C -179.9(5)
C3C N1C C4C C9C 4.8(9)
C22C N2C C4C N1C -8.0(9)
C5C N2C C4C N1C 143.3(6)
C22C N2C C4C C9C 167.6(6)
C5C N2C C4C C9C -41.2(8)
C4C N2C C5C C6C 92.8(7)
C22C N2C C5C C6C -116.4(7)
N2C C5C C6C C7C -46.3(8)
C5C C6C C7C C8C -39.4(9)
C6C C7C C8C C9C 71.4(10)
C2C C1C C9C C4C 3.2(9)
C10C C1C C9C C4C -176.6(5)
C2C C1C C9C C8C -170.4(6)
C10C C1C C9C C8C 9.8(9)
N1C C4C C9C C1C -5.4(9)
N2C C4C C9C C1C 179.6(6)
N1C C4C C9C C8C 168.0(6)
N2C C4C C9C C8C -7.0(10)
C7C C8C C9C C1C 153.0(7)
C7C C8C C9C C4C -20.0(11)
C9C C1C C10C C11C 63.4(9)
C2C C1C C10C C11C -116.5(7)
C9C C1C C10C C15C -119.8(7)
C2C C1C C10C C15C 60.3(9)
C15C C10C C11C C12C -0.6(10)
C1C C10C C11C C12C 176.3(6)
C10C C11C C12C C13C 0.7(10)
C11C C12C C13C C14C -1.1(10)
C11C C12C C13C C23C 177.0(6)
C12C C13C C14C C15C 1.4(10)
C23C C13C C14C C15C -176.6(7)
C13C C14C C15C C10C -1.3(11)
C11C C10C C15C C14C 0.9(10)
C1C C10C C15C C14C -176.0(6)
N1C C3C C16C C21C 5.0(7)
C2C C3C C16C C21C -177.0(5)
N1C C3C C16C C17C -170.1(5)
C2C C3C C16C C17C 7.9(8)
C21C C16C C17C C18C 1.8(7)
C3C C16C C17C C18C 177.0(5)
C16C C17C C18C C19C -0.7(8)
C17C C18C C19C C20C -1.4(8)
C17C C18C C19C O1C -178.1(4)
C24C O1C C19C C18C -150.4(5)
C24C O1C C19C C20C 32.9(7)
C18C C19C C20C C21C 2.4(8)
O1C C19C C20C C21C 179.0(5)
C17C C16C C21C C20C -0.7(8)
C3C C16C C21C C20C -176.0(5)
C19C C20C C21C C16C -1.3(8)
C14C C13C C23C N3C 58(11)
C12C C13C C23C N3C -120(11)
C19C O1C C24C C25C 38.5(8)
C19C O1C C24C C29C -148.4(5)
O1C C24C C25C C26C 174.8(5)
C29C C24C C25C C26C 2.2(9)
C24C C25C C26C C27C -1.7(10)
C25C C26C C27C C28C 1.2(11)
C26C C27C C28C C29C -1.0(11)
C27C C28C C29C C24C 1.5(10)
O1C C24C C29C C28C -175.2(5)
C25C C24C C29C C28C -2.1(9)
C9D C1D C2D C3D 2.0(8)
C10D C1D C2D C3D -177.9(5)
C4D N1D C3D C2D 0.5(8)
C4D N1D C3D C16D -176.7(5)
C1D C2D C3D N1D 0.1(8)
C1D C2D C3D C16D 177.0(5)
C3D N1D C4D N2D -179.6(5)
C3D N1D C4D C9D -3.2(8)
C22D N2D C4D N1D 7.9(8)
C5D N2D C4D N1D -149.6(5)
C22D N2D C4D C9D -168.5(5)
C5D N2D C4D C9D 34.0(7)
C4D N2D C5D C6D -93.5(6)
C22D N2D C5D C6D 108.5(6)
N2D C5D C6D C7D 49.3(6)
C5D C6D C7D C8D 40.4(7)
C6D C7D C8D C9D -81.3(6)
C2D C1D C9D C4D -4.3(7)
C10D C1D C9D C4D 175.6(4)
C2D C1D C9D C8D 168.5(5)
C10D C1D C9D C8D -11.6(7)
N1D C4D C9D C1D 5.0(7)
N2D C4D C9D C1D -178.8(5)
N1D C4D C9D C8D -167.6(5)
N2D C4D C9D C8D 8.6(8)
C7D C8D C9D C1D -144.9(5)
C7D C8D C9D C4D 27.2(7)
C9D C1D C10D C15D -65.1(7)
C2D C1D C10D C15D 114.9(6)
C9D C1D C10D C11D 115.9(6)
C2D C1D C10D C11D -64.2(7)
C15D C10D C11D C12D -0.7(9)
C1D C10D C11D C12D 178.4(5)
C10D C11D C12D C13D 0.4(9)
C11D C12D C13D C14D 0.1(9)
C11D C12D C13D C23D 175.4(6)
C12D C13D C14D C15D -0.2(9)
C23D C13D C14D C15D -175.7(5)
C11D C10D C15D C14D 0.5(8)
C1D C10D C15D C14D -178.6(5)
C13D C14D C15D C10D -0.1(9)
N1D C3D C16D C21D -8.1(7)
C2D C3D C16D C21D 174.8(5)
N1D C3D C16D C17D 166.9(5)
C2D C3D C16D C17D -10.2(8)
C21D C16D C17D C18D -0.6(7)
C3D C16D C17D C18D -175.8(5)
C16D C17D C18D C19D 1.6(8)
C17D C18D C19D C20D -1.6(8)
C17D C18D C19D O1D 177.7(5)
C24D O1D C19D C18D 161.7(5)
C24D O1D C19D C20D -19.1(8)
C18D C19D C20D C21D 0.7(8)
O1D C19D C20D C21D -178.5(5)
C17D C16D C21D C20D -0.3(8)
C3D C16D C21D C20D 174.9(5)
C19D C20D C21D C16D 0.3(9)
C14D C13D C23D N3D 44(47)
C12D C13D C23D N3D -131(47)
C19D O1D C24D C25D 137.1(6)
C19D O1D C24D C29D -48.8(7)
C29D C24D C25D C26D 0.2(9)
O1D C24D C25D C26D 174.4(5)
C24D C25D C26D C27D 1.4(10)
C25D C26D C27D C28D -1.8(11)
C26D C27D C28D C29D 0.6(10)
C25D C24D C29D C28D -1.4(9)
O1D C24D C29D C28D -175.4(5)
C27D C28D C29D C24D 1.0(9)
C9E C1E C2E C3E -0.6(8)
C10E C1E C2E C3E -178.5(5)
C4E N1E C3E C2E -3.4(8)
C4E N1E C3E C16E -178.7(5)
C1E C2E C3E N1E 2.5(8)
C1E C2E C3E C16E 177.3(5)
C3E N1E C4E N2E -176.0(5)
C3E N1E C4E C9E 2.5(8)
C22E N2E C4E N1E 15.6(8)
C5E N2E C4E N1E -121.3(6)
C22E N2E C4E C9E -162.9(6)
C5E N2E C4E C9E 60.2(7)
C4E N2E C5E C6E -91.5(7)
C22E N2E C5E C6E 132.4(7)
N2E C5E C6E C7E 70.3(8)
C5E C6E C7E C8E -59.9(7)
C6E C7E C8E C9E 78.1(7)
C2E C1E C9E C4E -0.1(8)
C10E C1E C9E C4E 177.7(5)
C2E C1E C9E C8E 165.8(5)
C10E C1E C9E C8E -16.4(9)
N1E C4E C9E C1E -0.8(9)
N2E C4E C9E C1E 177.7(5)
N1E C4E C9E C8E -167.8(5)
N2E C4E C9E C8E 10.7(8)
C7E C8E C9E C1E 120.1(6)
C7E C8E C9E C4E -73.9(7)
C9E C1E C10E C11E 121.2(7)
C2E C1E C10E C11E -61.0(8)
C9E C1E C10E C15E -59.1(8)
C2E C1E C10E C15E 118.7(6)
C15E C10E C11E C12E 0.6(10)
C1E C10E C11E C12E -179.7(6)
C10E C11E C12E C13E -0.3(11)
C11E C12E C13E C14E -0.2(10)
C11E C12E C13E C23E 176.9(6)
C12E C13E C14E C15E 0.2(10)
C23E C13E C14E C15E -176.9(6)
C13E C14E C15E C10E 0.1(10)
C11E C10E C15E C14E -0.6(10)
C1E C10E C15E C14E 179.8(6)
N1E C3E C16E C21E -4.6(7)
C2E C3E C16E C21E -179.9(5)
N1E C3E C16E C17E 173.4(5)
C2E C3E C16E C17E -1.9(8)
C21E C16E C17E C18E 0.8(8)
C3E C16E C17E C18E -177.2(5)
C16E C17E C18E C19E -0.9(8)
C17E C18E C19E C20E 1.4(8)
C17E C18E C19E O1E 178.1(5)
C24E O1E C19E C20E -20.2(7)
C24E O1E C19E C18E 163.1(5)
C18E C19E C20E C21E -1.7(8)
O1E C19E C20E C21E -178.1(5)
C17E C16E C21E C20E -1.2(7)
C3E C16E C21E C20E 176.9(5)
C19E C20E C21E C16E 1.6(8)
C12E C13E C23E N3E -121(31)
C14E C13E C23E N3E 56(32)
C19E O1E C24E C25E 130.7(5)
C19E O1E C24E C29E -52.3(7)
C29E C24E C25E C26E -1.2(9)
O1E C24E C25E C26E 175.8(5)
C24E C25E C26E C27E 2.9(9)
C25E C26E C27E C28E -3.2(9)
C26E C27E C28E C29E 2.0(10)
C27E C28E C29E C24E -0.4(9)
C25E C24E C29E C28E 0.0(9)
O1E C24E C29E C28E -176.9(5)
C9F C1F C2F C3F 0.5(7)
C10F C1F C2F C3F 178.9(5)
C4F N1F C3F C2F 0.7(7)
C4F N1F C3F C16F 177.6(4)
C1F C2F C3F N1F -1.4(8)
C1F C2F C3F C16F -177.9(4)
C3F N1F C4F N2F 179.1(5)
C3F N1F C4F C9F 0.7(8)
C22F N2F C4F N1F -13.8(7)
C5F N2F C4F N1F 118.9(5)
C22F N2F C4F C9F 164.7(5)
C5F N2F C4F C9F -62.6(7)
C4F N2F C5F C6F 87.2(6)
C22F N2F C5F C6F -139.2(6)
N2F C5F C6F C7F -63.4(7)
C5F C6F C7F C8F 58.5(7)
C6F C7F C8F C9F -77.4(7)
C2F C1F C9F C4F 0.8(7)
C10F C1F C9F C4F -177.5(5)
C2F C1F C9F C8F -171.2(5)
C10F C1F C9F C8F 10.5(8)
N1F C4F C9F C1F -1.5(8)
N2F C4F C9F C1F -179.9(5)
N1F C4F C9F C8F 170.8(5)
N2F C4F C9F C8F -7.6(7)
C7F C8F C9F C1F -117.3(6)
C7F C8F C9F C4F 71.0(7)
C9F C1F C10F C15F -122.6(7)
C2F C1F C10F C15F 59.0(8)
C9F C1F C10F C11F 57.3(8)
C2F C1F C10F C11F -121.1(6)
C15F C10F C11F C12F -1.8(9)
C1F C10F C11F C12F 178.3(6)
C10F C11F C12F C13F 2.9(9)
C11F C12F C13F C14F -3.0(9)
C11F C12F C13F C23F 177.8(6)
C12F C13F C14F C15F 2.0(10)
C23F C13F C14F C15F -178.8(7)
C11F C10F C15F C14F 0.8(10)
C1F C10F C15F C14F -179.3(6)
C13F C14F C15F C10F -1.0(11)
N1F C3F C16F C21F 2.4(7)
C2F C3F C16F C21F 179.2(5)
N1F C3F C16F C17F -174.1(5)
C2F C3F C16F C17F 2.7(8)
C21F C16F C17F C18F 1.3(8)
C3F C16F C17F C18F 177.7(5)
C16F C17F C18F C19F 0.2(8)
C17F C18F C19F C20F -1.9(8)
C17F C18F C19F O1F -178.1(4)
C24F O1F C19F C20F 28.3(7)
C24F O1F C19F C18F -155.4(5)
C18F C19F C20F C21F 2.1(8)
O1F C19F C20F C21F 178.0(5)
C17F C16F C21F C20F -1.1(7)
C3F C16F C21F C20F -177.6(4)
C19F C20F C21F C16F -0.5(7)
C14F C13F C23F N3F 64(17)
C12F C13F C23F N3F -117(17)
C19F O1F C24F C25F 44.2(7)
C19F O1F C24F C29F -142.2(5)
O1F C24F C25F C26F 176.2(5)
C29F C24F C25F C26F 2.8(8)
C24F C25F C26F C27F -3.1(10)
C25F C26F C27F C28F 1.6(11)
C26F C27F C28F C29F 0.1(12)
C27F C28F C29F C24F -0.4(10)
O1F C24F C29F C28F -175.0(5)
C25F C24F C29F C28F -1.1(9)
C9G C1G C2G C3G -0.9(8)
C10G C1G C2G C3G -179.7(5)
C4G N1G C3G C2G -3.2(8)
C4G N1G C3G C16G -177.8(4)
C1G C2G C3G N1G 3.8(8)
C1G C2G C3G C16G 177.9(5)
C3G N1G C4G N2G -179.2(4)
C3G N1G C4G C9G -0.3(8)
C5G N2G C4G N1G -120.6(5)
C22G N2G C4G N1G 15.4(7)
C5G N2G C4G C9G 60.5(7)
C22G N2G C4G C9G -163.5(5)
C4G N2G C5G C6G -85.6(6)
C22G N2G C5G C6G 137.5(6)
N2G C5G C6G C7G 67.0(7)
C5G C6G C7G C8G -59.0(6)
C6G C7G C8G C9G 77.4(6)
C2G C1G C9G C4G -2.3(8)
C10G C1G C9G C4G 176.4(5)
C2G C1G C9G C8G 168.0(5)
C10G C1G C9G C8G -13.3(8)
N1G C4G C9G C1G 3.0(8)
N2G C4G C9G C1G -178.1(5)
N1G C4G C9G C8G -167.7(5)
N2G C4G C9G C8G 11.1(7)
C7G C8G C9G C1G 116.3(5)
C7G C8G C9G C4G -73.4(6)
C2G C1G C10G C15G 119.4(6)
C9G C1G C10G C15G -59.3(8)
C2G C1G C10G C11G -57.7(8)
C9G C1G C10G C11G 123.6(6)
C15G C10G C11G C12G 1.2(10)
C1G C10G C11G C12G 178.3(6)
C10G C11G C12G C13G -0.6(10)
C11G C12G C13G C14G -0.1(10)
C11G C12G C13G C23G 178.2(6)
C12G C13G C14G C15G 0.3(10)
C23G C13G C14G C15G -178.0(6)
C13G C14G C15G C10G 0.4(9)
C11G C10G C15G C14G -1.1(9)
C1G C10G C15G C14G -178.2(6)
N1G C3G C16G C21G 172.9(5)
C2G C3G C16G C21G -1.6(8)
N1G C3G C16G C17G -4.8(7)
C2G C3G C16G C17G -179.2(5)
C21G C16G C17G C18G 1.4(8)
C3G C16G C17G C18G 179.2(5)
C16G C17G C18G C19G 0.4(8)
C24G O1G C19G C18G -31.1(7)
C24G O1G C19G C20G 152.8(5)
C17G C18G C19G O1G -177.6(5)
C17G C18G C19G C20G -1.5(8)
O1G C19G C20G C21G 177.3(5)
C18G C19G C20G C21G 0.9(8)
C19G C20G C21G C16G 1.0(8)
C17G C16G C21G C20G -2.0(8)
C3G C16G C21G C20G -179.8(5)
C14G C13G C23G N3G -31(26)
C12G C13G C23G N3G 151(26)
C19G O1G C24G C25G 145.3(5)
C19G O1G C24G C29G -38.9(7)
C29G C24G C25G C26G 0.1(9)
O1G C24G C25G C26G 175.8(5)
C24G C25G C26G C27G 0.8(9)
C25G C26G C27G C28G -2.2(9)
C26G C27G C28G C29G 2.8(10)
C27G C28G C29G C24G -1.9(9)
C25G C24G C29G C28G 0.4(8)
O1G C24G C29G C28G -175.1(5)

loop_
_cod_related_entry_id
_cod_related_entry_database
_cod_related_entry_code
1 ChemSpider 9800915
